data_4518221
loop_
_publ_author_name
'Takeuchi, Katsuhiko'
'Kim, Kun-Woo'
'Kim, Yong-Joo'
'Fukaya, Norihisa'
'Sato, Kazuhiko'
'Choi, Jun-Chul'

_publ_section_title
;
 Synthesis and Structure of Multinuclear Pd(II) Complexes Bridged by
 Phosphide or Azide Ligands.
;
_journal_issue 46
_journal_name_full 'ACS omega'
_journal_page_first 29706
_journal_page_last 29713
_journal_paper_doi 10.1021/acsomega.0c03317
_journal_volume 5
_journal_year 2020
_chemical_formula_moiety 'C32 H44 N24 P4 Pd4, 2(C7 H8)'
_chemical_formula_sum 'C46 H60 N24 P4 Pd4'
_chemical_formula_weight 1498.66
_space_group_crystal_system orthorhombic
_space_group_IT_number 33
_space_group_name_Hall 'P 2c -2n'
_space_group_name_H-M_alt 'P n a 21'
_atom_sites_solution_hydrogens geom
_audit_creation_method SHELXL-2018/1
_cell_angle_alpha 90
_cell_angle_beta 90
_cell_angle_gamma 90
_cell_formula_units_Z 8
_cell_length_a 23.5646(2)
_cell_length_b 13.30840(10)
_cell_length_c 38.4626(3)
_cell_measurement_reflns_used 173476
_cell_measurement_temperature 93(2)
_cell_measurement_theta_max 30.9920
_cell_measurement_theta_min 2.1020
_cell_volume 12062.15(17)
_computing_cell_refinement 'CrysAlisPro 1.171.40.53 (Rigaku OD, 2019)'
_computing_data_collection 'CrysAlisPro 1.171.40.53 (Rigaku OD, 2019)'
_computing_data_reduction 'CrysAlisPro 1.171.40.53 (Rigaku OD, 2019)'
_computing_structure_refinement 'SHELXL-2018/1 (Sheldrick, 2018)'
_diffrn_ambient_temperature 93(2)
_diffrn_detector_area_resol_mean 5.8140
_diffrn_measured_fraction_theta_full 0.999
_diffrn_measured_fraction_theta_max 0.999
_diffrn_measurement_device_type 'dtrek-CrysAlisPro-abstract goniometer imported rigaku-d*trek images'
_diffrn_measurement_method 'CCD plate'
_diffrn_radiation_type MoK\a
_diffrn_radiation_wavelength 0.71073
_diffrn_reflns_av_R_equivalents 0.0352
_diffrn_reflns_av_unetI/netI 0.0160
_diffrn_reflns_Laue_measured_fraction_full 0.999
_diffrn_reflns_Laue_measured_fraction_max 0.999
_diffrn_reflns_limit_h_max 28
_diffrn_reflns_limit_h_min -28
_diffrn_reflns_limit_k_max 15
_diffrn_reflns_limit_k_min -15
_diffrn_reflns_limit_l_max 45
_diffrn_reflns_limit_l_min -45
_diffrn_reflns_number 171548
_diffrn_reflns_point_group_measured_fraction_full 0.999
_diffrn_reflns_point_group_measured_fraction_max 0.999
_diffrn_reflns_theta_full 24.998
_diffrn_reflns_theta_max 24.998
_diffrn_reflns_theta_min 1.728
_diffrn_source 'fine-focus sealed X-ray tube'
_exptl_absorpt_coefficient_mu 1.334
_exptl_absorpt_correction_T_max 1.00000
_exptl_absorpt_correction_T_min 0.75001
_exptl_absorpt_correction_type multi-scan
_exptl_absorpt_process_details
;
CrysAlisPro 1.171.40.53 (Rigaku Oxford Diffraction, 2019)
Empirical absorption correction using spherical harmonics,
 implemented in SCALE3 ABSPACK scaling algorithm.
;
_exptl_crystal_colour Orange
_exptl_crystal_density_diffrn 1.651
_exptl_crystal_description Block
_exptl_crystal_F_000 5984
_exptl_crystal_size_max 0.320
_exptl_crystal_size_mid 0.260
_exptl_crystal_size_min 0.160
_refine_diff_density_max 2.216
_refine_diff_density_min -0.600
_refine_diff_density_rms 0.125
_refine_ls_abs_structure_details
;
 Flack x determined using 9983 quotients [(I+)-(I-)]/[(I+)+(I-)]
 (Parsons, Flack and Wagner, Acta Cryst. B69 (2013) 249-259).
;
_refine_ls_abs_structure_Flack 0.176(5)
_refine_ls_extinction_method none
_refine_ls_goodness_of_fit_ref 1.170
_refine_ls_hydrogen_treatment constr
_refine_ls_matrix_type full
_refine_ls_number_parameters 1490
_refine_ls_number_reflns 21194
_refine_ls_number_restraints 1987
_refine_ls_restrained_S_all 1.144
_refine_ls_R_factor_all 0.0365
_refine_ls_R_factor_gt 0.0362
_refine_ls_shift/su_max 0.001
_refine_ls_shift/su_mean 0.000
_refine_ls_structure_factor_coef Fsqd
_refine_ls_weighting_details 'w=1/[\s^2^(Fo^2^)+(0.0464P)^2^+43.8388P] where P=(Fo^2^+2Fc^2^)/3'
_refine_ls_weighting_scheme calc
_refine_ls_wR_factor_gt 0.0971
_refine_ls_wR_factor_ref 0.0973
_reflns_Friedel_coverage 0.968
_reflns_Friedel_fraction_full 0.999
_reflns_Friedel_fraction_max 0.999
_reflns_number_gt 21028
_reflns_number_total 21194
_reflns_threshold_expression 'I > 2\s(I)'
_cod_data_source_file ao0c03317_si_007.cif
_cod_data_source_block 5
_cod_depositor_comments 'Adding full bibliography for 4518217--4518222.cif.'
_cod_database_code 4518221
_shelx_shelxl_version_number 2018/1
_shelx_space_group_comment
;
The symmetry employed for this shelxl refinement is uniquely defined
by the following loop, which should always be used as a source of
symmetry information in preference to the above space-group names.
They are only intended as comments.
;
_shelx_estimated_absorpt_t_min 0.675
_shelx_estimated_absorpt_t_max 0.815

loop_
_space_group_symop_operation_xyz
'x, y, z'
'-x, -y, z+1/2'
'-x+1/2, y+1/2, z+1/2'
'x+1/2, -y+1/2, z'

loop_
_atom_site_label
_atom_site_type_symbol
_atom_site_fract_x
_atom_site_fract_y
_atom_site_fract_z
_atom_site_U_iso_or_equiv
_atom_site_adp_type
_atom_site_occupancy
_atom_site_site_symmetry_order
_atom_site_calc_flag
_atom_site_refinement_flags_posn
_atom_site_refinement_flags_adp
_atom_site_refinement_flags_occupancy
_atom_site_disorder_assembly
_atom_site_disorder_group
Pd1 Pd 0.36991(3) 0.74166(5) 0.37347(2) 0.01570(16) Uani 1 1 d . . . . .
N1 N 0.3401(4) 0.7427(6) 0.4263(2) 0.0211(19) Uani 1 1 d . . . . .
N2 N 0.3598(3) 0.6755(6) 0.4445(2) 0.0221(16) Uani 1 1 d . . . . .
N3 N 0.3812(4) 0.6159(7) 0.4613(2) 0.034(2) Uani 1 1 d . . . . .
Pd2 Pd 0.26115(3) 0.79058(5) 0.44339(2) 0.01676(14) Uani 1 1 d . . . . .
N4 N 0.2259(3) 0.6773(6) 0.40923(19) 0.0207(16) Uani 1 1 d . . . . .
N5 N 0.1814(3) 0.6395(5) 0.41947(18) 0.0196(16) Uani 1 1 d . . . . .
N6 N 0.1408(4) 0.6035(6) 0.4297(2) 0.0294(19) Uani 1 1 d . . . . .
Pd3 Pd 0.24944(3) 0.63870(5) 0.35926(2) 0.01541(14) Uani 1 1 d . . . . .
N7 N 0.2302(3) 0.7889(6) 0.34276(19) 0.0204(16) Uani 1 1 d . . . . .
N8 N 0.2205(3) 0.8001(6) 0.3118(2) 0.0209(16) Uani 1 1 d . . . . .
N9 N 0.2117(4) 0.8077(7) 0.2829(2) 0.035(2) Uani 1 1 d . . . . .
Pd4 Pd 0.24591(3) 0.91402(5) 0.37202(2) 0.01744(14) Uani 1 1 d . . . . .
N10 N 0.3356(3) 0.8823(5) 0.36775(19) 0.0188(15) Uani 1 1 d . . . . .
N11 N 0.3678(3) 0.9557(6) 0.3700(2) 0.0256(17) Uani 1 1 d . . . . .
N12 N 0.3968(4) 1.0216(8) 0.3724(3) 0.050(3) Uani 1 1 d . . . . .
P1 P 0.40785(11) 0.74560(18) 0.32013(7) 0.0195(5) Uani 1 1 d . . . . .
C1 C 0.4191(4) 0.6247(8) 0.3005(3) 0.031(2) Uani 1 1 d . . . . .
H1 H 0.383367 0.586934 0.300464 0.046 Uiso 1 1 calc R U . . .
H1A H 0.447664 0.587537 0.313857 0.046 Uiso 1 1 calc R U . . .
H1B H 0.432350 0.633534 0.276577 0.046 Uiso 1 1 calc R U . . .
C2 C 0.3661(5) 0.8123(10) 0.2895(3) 0.038(3) Uani 1 1 d . . . . .
H2 H 0.354574 0.876973 0.299416 0.057 Uiso 1 1 calc R U . . .
H2A H 0.332242 0.772873 0.283713 0.057 Uiso 1 1 calc R U . . .
H2B H 0.388360 0.823963 0.268331 0.057 Uiso 1 1 calc R U . . .
C3 C 0.4759(4) 0.8055(7) 0.3200(2) 0.0221(18) Uani 1 1 d . . . . .
C4 C 0.4990(4) 0.8465(7) 0.3507(2) 0.026(2) Uani 1 1 d . . . . .
H4 H 0.478034 0.842504 0.371777 0.031 Uiso 1 1 calc R U . . .
C5 C 0.5516(4) 0.8924(8) 0.3508(3) 0.031(2) Uani 1 1 d . . . . .
H5 H 0.566468 0.919916 0.371681 0.037 Uiso 1 1 calc R U . . .
C6 C 0.5831(4) 0.8983(8) 0.3197(3) 0.036(2) Uani 1 1 d . . . . .
H6 H 0.619489 0.929122 0.319549 0.043 Uiso 1 1 calc R U . . .
C7 C 0.5608(4) 0.8593(8) 0.2899(3) 0.034(2) Uani 1 1 d . . . . .
H7 H 0.582201 0.863719 0.269047 0.041 Uiso 1 1 calc R U . . .
C8 C 0.5082(4) 0.8135(8) 0.2891(3) 0.031(2) Uani 1 1 d . . . . .
H8 H 0.493695 0.787465 0.267854 0.038 Uiso 1 1 calc R U . . .
N13 N 0.3968(3) 0.5990(6) 0.3811(2) 0.0256(18) Uani 1 1 d D . . . .
N14A N 0.4451(5) 0.5725(14) 0.3805(5) 0.026(3) Uani 0.73(3) 1 d D U P A 1
N15A N 0.4909(5) 0.5396(11) 0.3810(5) 0.049(5) Uani 0.73(3) 1 d D U P A 1
N14B N 0.4441(13) 0.584(5) 0.3903(15) 0.032(6) Uani 0.27(3) 1 d D U P A 2
N15B N 0.4866(13) 0.567(3) 0.4043(13) 0.044(7) Uani 0.27(3) 1 d D U P A 2
P2 P 0.30023(10) 0.90482(18) 0.47859(6) 0.0207(5) Uani 1 1 d . . . . .
C9 C 0.3622(4) 0.9587(8) 0.4600(3) 0.030(2) Uani 1 1 d . . . . .
H9 H 0.351447 1.002855 0.440674 0.045 Uiso 1 1 calc R U . . .
H9A H 0.387044 0.905176 0.451318 0.045 Uiso 1 1 calc R U . . .
H9B H 0.382409 0.997879 0.477666 0.045 Uiso 1 1 calc R U . . .
C10 C 0.2567(4) 1.0107(7) 0.4896(3) 0.027(2) Uani 1 1 d . . . . .
H10 H 0.278392 1.057076 0.504235 0.041 Uiso 1 1 calc R U . . .
H10A H 0.223075 0.987563 0.502209 0.041 Uiso 1 1 calc R U . . .
H11A H 0.244975 1.045201 0.468247 0.041 Uiso 1 1 calc R U . . .
C11A C 0.3267(9) 0.8458(19) 0.5185(5) 0.024(4) Uani 0.5 1 d G U P B 1
C12A C 0.3796(8) 0.7998(18) 0.5181(4) 0.026(4) Uani 0.5 1 d G U P B 1
H12A H 0.402520 0.802919 0.497850 0.032 Uiso 0.5 1 calc R U P B 1
C13A C 0.3990(6) 0.7492(14) 0.5474(5) 0.022(4) Uani 0.5 1 d G U P B 1
H13A H 0.435188 0.717737 0.547166 0.027 Uiso 0.5 1 calc R U P B 1
C14A C 0.3655(7) 0.7446(13) 0.5771(4) 0.025(4) Uani 0.5 1 d G U P B 1
H14A H 0.378731 0.710063 0.597143 0.031 Uiso 0.5 1 calc R U P B 1
C15A C 0.3125(7) 0.7907(15) 0.5775(5) 0.031(4) Uani 0.5 1 d G U P B 1
H15A H 0.289605 0.787572 0.597807 0.037 Uiso 0.5 1 calc R U P B 1
C16A C 0.2931(7) 0.8413(17) 0.5482(6) 0.031(4) Uani 0.5 1 d G U P B 1
H16A H 0.256936 0.872755 0.548492 0.037 Uiso 0.5 1 calc R U P B 1
C11B C 0.3183(10) 0.850(2) 0.5204(5) 0.029(5) Uani 0.5 1 d G U P B 2
C12B C 0.3663(9) 0.790(2) 0.5223(5) 0.032(5) Uani 0.5 1 d G U P B 2
H12B H 0.389484 0.780571 0.502329 0.038 Uiso 0.5 1 calc R U P B 2
C13B C 0.3804(7) 0.7429(15) 0.5534(5) 0.031(4) Uani 0.5 1 d G U P B 2
H13B H 0.413208 0.701643 0.554714 0.037 Uiso 0.5 1 calc R U P B 2
C14B C 0.3465(8) 0.7564(13) 0.5826(4) 0.026(4) Uani 0.5 1 d G U P B 2
H14B H 0.356093 0.724398 0.603855 0.031 Uiso 0.5 1 calc R U P B 2
C15B C 0.2984(8) 0.8168(14) 0.5807(5) 0.032(4) Uani 0.5 1 d G U P B 2
H15B H 0.275255 0.826080 0.600612 0.039 Uiso 0.5 1 calc R U P B 2
C16B C 0.2843(8) 0.8637(17) 0.5495(6) 0.032(4) Uani 0.5 1 d G U P B 2
H16B H 0.251530 0.905009 0.548227 0.038 Uiso 0.5 1 calc R U P B 2
N16 N 0.1819(3) 0.8258(6) 0.4593(2) 0.0255(17) Uani 1 1 d . . . . .
N17 N 0.1688(4) 0.8354(7) 0.4892(2) 0.034(2) Uani 1 1 d . . . . .
N18 N 0.1530(5) 0.8447(10) 0.5177(3) 0.056(3) Uani 1 1 d . . . . .
P3 P 0.26261(10) 0.47758(17) 0.37370(6) 0.0207(5) Uani 1 1 d . . . . .
C17 C 0.2866(5) 0.4585(8) 0.4175(3) 0.033(2) Uani 1 1 d . . . . .
H17 H 0.283999 0.386997 0.423410 0.050 Uiso 1 1 calc R U . . .
H17A H 0.262822 0.497456 0.433514 0.050 Uiso 1 1 calc R U . . .
H17B H 0.326135 0.480667 0.419629 0.050 Uiso 1 1 calc R U . . .
C18 C 0.3140(5) 0.4130(7) 0.3473(3) 0.034(2) Uani 1 1 d . . . . .
H18 H 0.350921 0.446265 0.349455 0.051 Uiso 1 1 calc R U . . .
H18A H 0.301800 0.414456 0.322915 0.051 Uiso 1 1 calc R U . . .
H18B H 0.317229 0.343114 0.355048 0.051 Uiso 1 1 calc R U . . .
C19 C 0.1964(4) 0.4101(6) 0.3686(3) 0.025(2) Uani 1 1 d . . . . .
C20 C 0.1643(6) 0.3851(10) 0.3976(4) 0.052(3) Uani 1 1 d . . . . .
H20 H 0.176948 0.403227 0.420260 0.062 Uiso 1 1 calc R U . . .
C21 C 0.1139(6) 0.3337(11) 0.3932(4) 0.064(4) Uani 1 1 d . . . . .
H21 H 0.092360 0.314614 0.413069 0.077 Uiso 1 1 calc R U . . .
C22 C 0.0948(6) 0.3102(10) 0.3615(5) 0.065(4) Uani 1 1 d . . . . .
H22 H 0.059465 0.276572 0.359162 0.078 Uiso 1 1 calc R U . . .
C23 C 0.1256(6) 0.3340(10) 0.3318(4) 0.057(4) Uani 1 1 d . . . . .
H23 H 0.112004 0.316317 0.309340 0.068 Uiso 1 1 calc R U . . .
C24 C 0.1772(5) 0.3847(8) 0.3357(3) 0.039(3) Uani 1 1 d . . . . .
H24 H 0.199083 0.401739 0.315812 0.046 Uiso 1 1 calc R U . . .
N19 N 0.2746(3) 0.6053(6) 0.3096(2) 0.0214(16) Uani 1 1 d . . . . .
N20 N 0.2401(4) 0.5764(6) 0.2896(2) 0.0259(18) Uani 1 1 d . . . . .
N21 N 0.2095(5) 0.5457(9) 0.2687(2) 0.049(3) Uani 1 1 d . . . . .
P4 P 0.15248(10) 0.94096(16) 0.37395(6) 0.0197(4) Uani 1 1 d . . . . .
C25 C 0.1309(4) 1.0414(8) 0.4026(3) 0.031(2) Uani 1 1 d . . . . .
H25 H 0.089397 1.044384 0.403506 0.046 Uiso 1 1 calc R U . . .
H25A H 0.145715 1.105411 0.393770 0.046 Uiso 1 1 calc R U . . .
H25B H 0.145951 1.029112 0.425929 0.046 Uiso 1 1 calc R U . . .
C26 C 0.1132(4) 0.8330(8) 0.3869(3) 0.027(2) Uani 1 1 d . . . . .
H26 H 0.072505 0.846104 0.384101 0.040 Uiso 1 1 calc R U . . .
H26A H 0.121242 0.817869 0.411381 0.040 Uiso 1 1 calc R U . . .
H26B H 0.124112 0.775521 0.372479 0.040 Uiso 1 1 calc R U . . .
C27A C 0.1227(11) 0.9750(19) 0.3319(6) 0.023(4) Uani 0.52(4) 1 d DG U P C 1
C28A C 0.0912(14) 0.9056(15) 0.3130(8) 0.025(4) Uani 0.52(4) 1 d DG U P C 1
H28A H 0.084689 0.840326 0.322155 0.030 Uiso 0.52(4) 1 calc R U P C 1
C29A C 0.0691(11) 0.9318(16) 0.2807(7) 0.032(4) Uani 0.52(4) 1 d DG U P C 1
H29A H 0.047564 0.884378 0.267826 0.039 Uiso 0.52(4) 1 calc R U P C 1
C30A C 0.0786(10) 1.0273(17) 0.2673(5) 0.038(5) Uani 0.52(4) 1 d DG U P C 1
H30A H 0.063516 1.045233 0.245286 0.046 Uiso 0.52(4) 1 calc R U P C 1
C31A C 0.1101(13) 1.0967(13) 0.2862(5) 0.044(5) Uani 0.52(4) 1 d DG U P C 1
H31A H 0.116593 1.162035 0.277075 0.052 Uiso 0.52(4) 1 calc R U P C 1
C32A C 0.1322(11) 1.0706(16) 0.3185(5) 0.040(5) Uani 0.52(4) 1 d DG U P C 1
H32A H 0.153718 1.117984 0.331403 0.048 Uiso 0.52(4) 1 calc R U P C 1
C27B C 0.1294(12) 0.974(2) 0.3304(6) 0.026(5) Uani 0.48(4) 1 d DG U P C 2
C28B C 0.0899(14) 0.916(2) 0.3126(9) 0.024(4) Uani 0.48(4) 1 d DG U P C 2
H28B H 0.073504 0.858531 0.323572 0.029 Uiso 0.48(4) 1 calc R U P C 2
C29B C 0.0744(12) 0.9408(19) 0.2789(8) 0.033(5) Uani 0.48(4) 1 d DG U P C 2
H29B H 0.047438 0.901038 0.266740 0.039 Uiso 0.48(4) 1 calc R U P C 2
C30B C 0.0984(11) 1.0243(18) 0.2629(5) 0.040(5) Uani 0.48(4) 1 d DG U P C 2
H30B H 0.087851 1.041508 0.239798 0.048 Uiso 0.48(4) 1 calc R U P C 2
C31B C 0.1379(13) 1.0824(16) 0.2806(5) 0.045(5) Uani 0.48(4) 1 d DG U P C 2
H31B H 0.154330 1.139473 0.269688 0.054 Uiso 0.48(4) 1 calc R U P C 2
C32B C 0.1534(11) 1.0572(18) 0.3144(5) 0.036(5) Uani 0.48(4) 1 d DG U P C 2
H32B H 0.180397 1.096968 0.326520 0.043 Uiso 0.48(4) 1 calc R U P C 2
N22 N 0.2644(3) 1.0357(6) 0.4014(2) 0.0243(17) Uani 1 1 d D . . . .
N23A N 0.260(3) 1.1185(19) 0.3920(13) 0.030(6) Uani 0.54(11) 1 d D U P D 1
N24A N 0.2562(16) 1.2039(14) 0.3832(13) 0.035(7) Uani 0.54(11) 1 d D U P D 1
N23B N 0.264(3) 1.113(2) 0.3866(15) 0.030(6) Uani 0.46(11) 1 d D U P D 2
N24B N 0.269(2) 1.193(3) 0.3724(16) 0.048(7) Uani 0.46(11) 1 d D U P D 2
Pd5 Pd 0.50467(3) 0.14502(5) 0.63587(2) 0.01544(14) Uani 1 1 d . . . . .
N25 N 0.5283(3) 0.1870(5) 0.58608(18) 0.0179(15) Uani 1 1 d . . . . .
N26 N 0.5730(3) 0.1488(6) 0.5763(2) 0.0247(17) Uani 1 1 d . . . . .
N27 N 0.6139(4) 0.1138(8) 0.5661(3) 0.042(2) Uani 1 1 d . . . . .
Pd6 Pd 0.49330(3) 0.29790(5) 0.55185(2) 0.01723(14) Uani 1 1 d . . . . .
N28 N 0.4146(4) 0.2460(5) 0.5673(2) 0.0166(17) Uani 1 1 d . . . . .
N29 N 0.3957(3) 0.1803(6) 0.5482(2) 0.0279(18) Uani 1 1 d . . . . .
N30 N 0.3761(4) 0.1171(8) 0.5312(2) 0.039(2) Uani 1 1 d . . . . .
Pd7 Pd 0.38187(3) 0.24441(5) 0.61892(2) 0.01739(17) Uani 1 1 d . . . . .
N31 N 0.4150(3) 0.3857(6) 0.6252(2) 0.0238(17) Uani 1 1 d . . . . .
N32 N 0.3822(4) 0.4561(7) 0.6244(2) 0.032(2) Uani 1 1 d . . . . .
N33 N 0.3536(4) 0.5256(7) 0.6248(3) 0.047(3) Uani 1 1 d . . . . .
Pd8 Pd 0.50433(3) 0.42100(5) 0.62226(2) 0.01851(15) Uani 1 1 d . . . . .
N34 N 0.5205(3) 0.2965(6) 0.65249(19) 0.0227(16) Uani 1 1 d . . . . .
N35 N 0.5255(3) 0.3104(5) 0.6837(2) 0.0202(16) Uani 1 1 d . . . . .
N36 N 0.5320(4) 0.3203(7) 0.7130(2) 0.0315(19) Uani 1 1 d . . . . .
P5 P 0.49329(10) -0.01549(17) 0.62074(7) 0.0213(5) Uani 1 1 d . . . . .
C33 C 0.4386(5) -0.0795(8) 0.6449(3) 0.034(2) Uani 1 1 d . . . . .
H33 H 0.402221 -0.045209 0.641294 0.050 Uiso 1 1 calc R U . . .
H33A H 0.448113 -0.078905 0.669662 0.050 Uiso 1 1 calc R U . . .
H33B H 0.435625 -0.149080 0.636752 0.050 Uiso 1 1 calc R U . . .
C34 C 0.4734(5) -0.0350(7) 0.5761(3) 0.030(2) Uani 1 1 d . . . . .
H34 H 0.499332 0.002192 0.560922 0.045 Uiso 1 1 calc R U . . .
H34A H 0.434510 -0.010951 0.572468 0.045 Uiso 1 1 calc R U . . .
H34B H 0.475411 -0.106800 0.570628 0.045 Uiso 1 1 calc R U . . .
C35A C 0.5571(4) -0.0863(7) 0.6290(2) 0.023(3) Uani 0.63(3) 1 d G U P E 1
C36A C 0.5671(6) -0.1228(12) 0.6623(2) 0.028(4) Uani 0.63(3) 1 d G U P E 1
H36A H 0.540428 -0.110564 0.680359 0.033 Uiso 0.63(3) 1 calc R U P E 1
C37A C 0.6162(7) -0.1771(12) 0.6693(3) 0.039(4) Uani 0.63(3) 1 d G U P E 1
H37A H 0.623060 -0.202032 0.692050 0.047 Uiso 0.63(3) 1 calc R U P E 1
C38A C 0.6553(5) -0.1950(11) 0.6429(5) 0.043(4) Uani 0.63(3) 1 d G U P E 1
H38A H 0.688833 -0.232108 0.647675 0.052 Uiso 0.63(3) 1 calc R U P E 1
C39A C 0.6453(5) -0.1585(13) 0.6096(5) 0.039(4) Uani 0.63(3) 1 d G U P E 1
H39A H 0.671975 -0.170718 0.591609 0.046 Uiso 0.63(3) 1 calc R U P E 1
C40A C 0.5962(5) -0.1042(10) 0.6027(3) 0.030(4) Uani 0.63(3) 1 d G U P E 1
H40A H 0.589342 -0.079250 0.579917 0.036 Uiso 0.63(3) 1 calc R U P E 1
C35B C 0.5632(4) -0.0782(6) 0.6247(3) 0.024(5) Uani 0.37(3) 1 d G U P E 2
C36B C 0.5836(6) -0.0978(10) 0.6579(3) 0.024(5) Uani 0.37(3) 1 d G U P E 2
H36B H 0.563443 -0.074118 0.677691 0.029 Uiso 0.37(3) 1 calc R U P E 2
C37B C 0.6335(9) -0.1520(16) 0.6622(5) 0.033(5) Uani 0.37(3) 1 d G U P E 2
H37B H 0.647475 -0.165447 0.684949 0.040 Uiso 0.37(3) 1 calc R U P E 2
C38B C 0.6631(9) -0.1866(16) 0.6333(5) 0.038(5) Uani 0.37(3) 1 d G U P E 2
H38B H 0.697177 -0.223674 0.636289 0.045 Uiso 0.37(3) 1 calc R U P E 2
C39B C 0.6427(8) -0.1670(14) 0.6001(5) 0.036(5) Uani 0.37(3) 1 d G U P E 2
H39B H 0.662839 -0.190639 0.580360 0.043 Uiso 0.37(3) 1 calc R U P E 2
C40B C 0.5927(7) -0.1128(12) 0.5958(4) 0.028(5) Uani 0.37(3) 1 d G U P E 2
H40B H 0.578798 -0.099366 0.573092 0.033 Uiso 0.37(3) 1 calc R U P E 2
N37 N 0.4819(4) 0.1112(7) 0.6859(2) 0.0298(19) Uani 1 1 d . . . . .
N38 N 0.5172(5) 0.0823(6) 0.7052(2) 0.040(2) Uani 1 1 d . . . . .
N39 N 0.5503(6) 0.0570(10) 0.7260(3) 0.070(4) Uani 1 1 d . . . . .
P6 P 0.45429(10) 0.41091(17) 0.51595(6) 0.0203(5) Uani 1 1 d . . . . .
C41 C 0.3904(4) 0.4650(8) 0.5340(3) 0.029(2) Uani 1 1 d . . . . .
H41 H 0.399934 0.503867 0.554820 0.044 Uiso 1 1 calc R U . . .
H41A H 0.363874 0.411201 0.540156 0.044 Uiso 1 1 calc R U . . .
H41B H 0.372770 0.509329 0.516733 0.044 Uiso 1 1 calc R U . . .
C42 C 0.4982(4) 0.5185(8) 0.5051(3) 0.027(2) Uani 1 1 d . . . . .
H42 H 0.475423 0.568256 0.492565 0.040 Uiso 1 1 calc R U . . .
H42A H 0.529895 0.496712 0.490424 0.040 Uiso 1 1 calc R U . . .
H42B H 0.513075 0.548591 0.526517 0.040 Uiso 1 1 calc R U . . .
C43A C 0.4283(7) 0.3529(7) 0.4766(3) 0.023(4) Uani 0.57(3) 1 d G U P F 1
C44A C 0.3774(6) 0.3003(9) 0.4773(4) 0.027(4) Uani 0.57(3) 1 d G U P F 1
H44A H 0.354482 0.301227 0.497632 0.032 Uiso 0.57(3) 1 calc R U P F 1
C45A C 0.3599(7) 0.2464(9) 0.4483(4) 0.029(4) Uani 0.57(3) 1 d G U P F 1
H45A H 0.325066 0.210515 0.448731 0.035 Uiso 0.57(3) 1 calc R U P F 1
C46A C 0.3934(9) 0.2451(9) 0.4185(4) 0.028(4) Uani 0.57(3) 1 d G U P F 1
H46A H 0.381440 0.208283 0.398653 0.034 Uiso 0.57(3) 1 calc R U P F 1
C47A C 0.4443(9) 0.2977(11) 0.4178(3) 0.037(4) Uani 0.57(3) 1 d G U P F 1
H47A H 0.467230 0.296764 0.397476 0.044 Uiso 0.57(3) 1 calc R U P F 1
C48A C 0.4618(7) 0.3516(10) 0.4469(4) 0.035(4) Uani 0.57(3) 1 d G U P F 1
H48A H 0.496647 0.387477 0.446377 0.042 Uiso 0.57(3) 1 calc R U P F 1
C43B C 0.4400(10) 0.3501(15) 0.4736(5) 0.020(4) Uani 0.43(3) 1 d G U P F 2
C44B C 0.3919(10) 0.2905(18) 0.4700(5) 0.031(5) Uani 0.43(3) 1 d G U P F 2
H44B H 0.367006 0.281249 0.489132 0.037 Uiso 0.43(3) 1 calc R U P F 2
C45B C 0.3804(11) 0.2443(15) 0.4384(6) 0.031(5) Uani 0.43(3) 1 d G U P F 2
H45B H 0.347531 0.203552 0.435876 0.038 Uiso 0.43(3) 1 calc R U P F 2
C46B C 0.4169(12) 0.2578(15) 0.4104(5) 0.032(5) Uani 0.43(3) 1 d G U P F 2
H46B H 0.408972 0.226236 0.388731 0.039 Uiso 0.43(3) 1 calc R U P F 2
C47B C 0.4649(10) 0.3174(17) 0.4140(5) 0.029(5) Uani 0.43(3) 1 d G U P F 2
H47B H 0.489888 0.326617 0.394841 0.035 Uiso 0.43(3) 1 calc R U P F 2
C48B C 0.4765(9) 0.3636(14) 0.4456(5) 0.029(4) Uani 0.43(3) 1 d G U P F 2
H48B H 0.509363 0.404315 0.448096 0.035 Uiso 0.43(3) 1 calc R U P F 2
N40 N 0.5726(3) 0.3412(7) 0.5383(2) 0.0292(19) Uani 1 1 d . . . . .
N41 N 0.5875(4) 0.3473(8) 0.5087(3) 0.040(2) Uani 1 1 d . . . . .
N42 N 0.6068(5) 0.3552(10) 0.4811(3) 0.062(4) Uani 1 1 d . . . . .
P7 P 0.34225(12) 0.2443(2) 0.67163(8) 0.0249(6) Uani 1 1 d . . . . .
C49 C 0.3799(5) 0.3167(12) 0.7034(3) 0.050(4) Uani 1 1 d . . . . .
H49 H 0.362355 0.306928 0.726306 0.074 Uiso 1 1 calc R U . . .
H49A H 0.378260 0.387983 0.697157 0.074 Uiso 1 1 calc R U . . .
H49B H 0.419532 0.294718 0.704256 0.074 Uiso 1 1 calc R U . . .
C50 C 0.3363(7) 0.1202(11) 0.6911(4) 0.068(5) Uani 1 1 d . . . . .
H50 H 0.374025 0.089750 0.692810 0.103 Uiso 1 1 calc R U . . .
H50A H 0.311861 0.077868 0.676570 0.103 Uiso 1 1 calc R U . . .
H50B H 0.319705 0.126192 0.714365 0.103 Uiso 1 1 calc R U . . .
C51A C 0.2732(4) 0.3055(10) 0.6687(3) 0.023(4) Uani 0.534(14) 1 d DG U P G 1
C52A C 0.2545(5) 0.3451(10) 0.6372(3) 0.020(3) Uani 0.534(14) 1 d DG U P G 1
H52A H 0.277090 0.338071 0.616927 0.024 Uiso 0.534(14) 1 calc R U P G 1
C53A C 0.2028(5) 0.3951(10) 0.6356(3) 0.023(3) Uani 0.534(14) 1 d DG U P G 1
H53A H 0.190001 0.422148 0.614084 0.028 Uiso 0.534(14) 1 calc R U P G 1
C54A C 0.1698(4) 0.4054(11) 0.6653(3) 0.033(4) Uani 0.534(14) 1 d DG U P G 1
H54A H 0.134393 0.439549 0.664127 0.040 Uiso 0.534(14) 1 calc R U P G 1
C55A C 0.1885(5) 0.3658(13) 0.6967(3) 0.043(4) Uani 0.534(14) 1 d DG U P G 1
H55A H 0.165875 0.372874 0.717014 0.052 Uiso 0.534(14) 1 calc R U P G 1
C56A C 0.2402(5) 0.3159(12) 0.6984(3) 0.037(4) Uani 0.534(14) 1 d DG U P G 1
H56A H 0.252964 0.288798 0.719858 0.045 Uiso 0.534(14) 1 calc R U P G 1
C51B C 0.2680(5) 0.2820(13) 0.6727(4) 0.032(5) Uani 0.466(14) 1 d DG U P G 2
C52B C 0.2506(6) 0.3598(13) 0.6510(4) 0.040(5) Uani 0.466(14) 1 d DG U P G 2
H52B H 0.276783 0.389418 0.635288 0.048 Uiso 0.466(14) 1 calc R U P G 2
C53B C 0.1950(7) 0.3941(12) 0.6524(5) 0.042(5) Uani 0.466(14) 1 d DG U P G 2
H53B H 0.183077 0.447223 0.637588 0.050 Uiso 0.466(14) 1 calc R U P G 2
C54B C 0.1567(5) 0.3507(13) 0.6754(5) 0.045(4) Uani 0.466(14) 1 d DG U P G 2
H54B H 0.118621 0.374162 0.676353 0.054 Uiso 0.466(14) 1 calc R U P G 2
C55B C 0.1740(5) 0.2730(13) 0.6971(4) 0.038(4) Uani 0.466(14) 1 d DG U P G 2
H55B H 0.147871 0.243295 0.712819 0.046 Uiso 0.466(14) 1 calc R U P G 2
C56B C 0.2297(6) 0.2386(12) 0.6957(3) 0.030(4) Uani 0.466(14) 1 d DG U P G 2
H56B H 0.241577 0.185488 0.710520 0.036 Uiso 0.466(14) 1 calc R U P G 2
N43 N 0.3555(4) 0.1012(7) 0.6105(3) 0.036(2) Uani 1 1 d D . . . .
N44A N 0.2667(9) 0.0298(18) 0.6201(12) 0.053(8) Uani 0.51(6) 1 d D U P H 1
N45A N 0.3097(8) 0.071(3) 0.6165(10) 0.035(6) Uani 0.51(6) 1 d D U P H 1
N44B N 0.2621(8) 0.050(3) 0.5993(13) 0.061(9) Uani 0.49(6) 1 d D U P H 2
N45B N 0.3084(8) 0.077(2) 0.6046(9) 0.028(6) Uani 0.49(6) 1 d D U P H 2
P8 P 0.59712(11) 0.4546(2) 0.62274(7) 0.0288(6) Uani 1 1 d . . . . .
C57 C 0.6216(5) 0.5517(9) 0.5931(3) 0.038(3) Uani 1 1 d . . . . .
H57 H 0.602334 0.615131 0.598415 0.057 Uiso 1 1 calc R U . . .
H57A H 0.613058 0.531901 0.569112 0.057 Uiso 1 1 calc R U . . .
H57B H 0.662686 0.560541 0.595730 0.057 Uiso 1 1 calc R U . . .
C58 C 0.6397(4) 0.3458(9) 0.6123(3) 0.044(3) Uani 1 1 d . . . . .
H58 H 0.680042 0.362836 0.614532 0.066 Uiso 1 1 calc R U . . .
H58A H 0.631855 0.324677 0.588354 0.066 Uiso 1 1 calc R U . . .
H58B H 0.630460 0.290903 0.628277 0.066 Uiso 1 1 calc R U . . .
C59A C 0.6226(6) 0.4795(11) 0.6649(3) 0.032(4) Uani 0.533(13) 1 d G U P I 1
C60A C 0.6042(7) 0.5705(11) 0.6786(4) 0.049(4) Uani 0.533(13) 1 d G U P I 1
H60A H 0.581437 0.614219 0.664959 0.059 Uiso 0.533(13) 1 calc R U P I 1
C61A C 0.6192(8) 0.5974(10) 0.7123(4) 0.061(5) Uani 0.533(13) 1 d G U P I 1
H61A H 0.606615 0.659576 0.721678 0.074 Uiso 0.533(13) 1 calc R U P I 1
C62A C 0.6525(8) 0.5334(13) 0.7323(3) 0.055(5) Uani 0.533(13) 1 d G U P I 1
H62A H 0.662708 0.551781 0.755280 0.066 Uiso 0.533(13) 1 calc R U P I 1
C63A C 0.6708(7) 0.4424(12) 0.7185(3) 0.052(5) Uani 0.533(13) 1 d G U P I 1
H63A H 0.693622 0.398628 0.732165 0.062 Uiso 0.533(13) 1 calc R U P I 1
C64A C 0.6559(6) 0.4154(10) 0.6848(4) 0.040(4) Uani 0.533(13) 1 d G U P I 1
H64A H 0.668444 0.353269 0.675446 0.048 Uiso 0.533(13) 1 calc R U P I 1
C59B C 0.6113(7) 0.5083(13) 0.6671(3) 0.030(4) Uani 0.467(13) 1 d G U P I 2
C60B C 0.5682(6) 0.5462(13) 0.6881(4) 0.044(4) Uani 0.467(13) 1 d G U P I 2
H60B H 0.530380 0.548921 0.679597 0.053 Uiso 0.467(13) 1 calc R U P I 2
C61B C 0.5806(7) 0.5800(15) 0.7214(4) 0.057(5) Uani 0.467(13) 1 d G U P I 2
H61B H 0.551156 0.605824 0.735737 0.069 Uiso 0.467(13) 1 calc R U P I 2
C62B C 0.6359(8) 0.5759(16) 0.7338(4) 0.062(6) Uani 0.467(13) 1 d G U P I 2
H62B H 0.644367 0.599011 0.756581 0.075 Uiso 0.467(13) 1 calc R U P I 2
C63B C 0.6790(6) 0.5381(16) 0.7128(5) 0.062(5) Uani 0.467(13) 1 d G U P I 2
H63B H 0.716804 0.535295 0.721286 0.075 Uiso 0.467(13) 1 calc R U P I 2
C64B C 0.6666(6) 0.5043(15) 0.6795(4) 0.053(5) Uani 0.467(13) 1 d G U P I 2
H64B H 0.696029 0.478392 0.665147 0.063 Uiso 0.467(13) 1 calc R U P I 2
N46 N 0.4849(4) 0.5417(6) 0.5929(2) 0.0279(18) Uani 1 1 d D . . . .
N47A N 0.489(2) 0.6234(18) 0.6057(14) 0.028(6) Uani 0.66(17) 1 d D U P J 1
N48A N 0.494(2) 0.7045(17) 0.6166(17) 0.053(8) Uani 0.66(17) 1 d D U P J 1
N47B N 0.496(5) 0.624(3) 0.603(3) 0.030(10) Uani 0.34(17) 1 d D U P J 2
N48B N 0.507(3) 0.709(2) 0.606(3) 0.041(12) Uani 0.34(17) 1 d D U P J 2
C65 C 0.7287(4) 0.0182(5) 0.5229(2) 0.043(3) Uiso 1 1 d G . . . .
C66 C 0.7540(4) 0.0738(6) 0.5493(2) 0.050(3) Uiso 1 1 d G . . . .
H66 H 0.773890 0.040594 0.567410 0.060 Uiso 1 1 calc R U . . .
C67 C 0.7502(4) 0.1780(6) 0.5491(2) 0.077(5) Uiso 1 1 d G . . . .
H67 H 0.767500 0.216055 0.567090 0.092 Uiso 1 1 calc R U . . .
C68 C 0.7211(5) 0.2266(5) 0.5225(3) 0.070(4) Uiso 1 1 d G . . . .
H68 H 0.718505 0.297878 0.522383 0.084 Uiso 1 1 calc R U . . .
C69 C 0.6958(4) 0.1710(7) 0.4961(2) 0.069(4) Uiso 1 1 d G . . . .
H69 H 0.675899 0.204241 0.477996 0.083 Uiso 1 1 calc R U . . .
C70 C 0.6996(4) 0.0668(6) 0.4963(2) 0.057(3) Uiso 1 1 d G . . . .
H70 H 0.682288 0.028779 0.478316 0.069 Uiso 1 1 calc R U . . .
C71 C 0.7343(6) -0.0921(10) 0.5213(4) 0.054(3) Uiso 1 1 d . . . . .
H71 H 0.762117 -0.110233 0.503452 0.082 Uiso 1 1 calc R U . . .
H71A H 0.697460 -0.121954 0.515518 0.082 Uiso 1 1 calc R U . . .
H71B H 0.746997 -0.117466 0.543938 0.082 Uiso 1 1 calc R U . . .
C72 C 0.0276(3) 0.5140(4) 0.4728(2) 0.042(3) Uiso 1 1 d G . . . .
C73 C 0.0575(3) 0.5598(5) 0.49957(18) 0.047(3) Uiso 1 1 d G . . . .
H73 H 0.074763 0.520009 0.517145 0.057 Uiso 1 1 calc R U . . .
C74 C 0.0623(3) 0.6639(5) 0.50065(17) 0.042(3) Uiso 1 1 d G . . . .
H74 H 0.082726 0.695191 0.518970 0.050 Uiso 1 1 calc R U . . .
C75 C 0.0371(3) 0.7221(4) 0.4749(2) 0.043(3) Uiso 1 1 d G . . . .
H75 H 0.040287 0.793245 0.475679 0.051 Uiso 1 1 calc R U . . .
C76 C 0.0071(3) 0.6763(5) 0.44814(18) 0.049(3) Uiso 1 1 d G . . . .
H76 H -0.010115 0.716117 0.430562 0.059 Uiso 1 1 calc R U . . .
C77 C 0.0024(3) 0.5722(5) 0.44705(18) 0.047(3) Uiso 1 1 d G . . . .
H77 H -0.018079 0.540934 0.428736 0.056 Uiso 1 1 calc R U . . .
C78 C 0.0218(7) 0.3993(12) 0.4738(4) 0.063(4) Uiso 1 1 d . . . . .
H78 H 0.058579 0.369233 0.479509 0.095 Uiso 1 1 calc R U . . .
H78A H 0.009169 0.374946 0.451032 0.095 Uiso 1 1 calc R U . . .
H78B H -0.006132 0.380424 0.491525 0.095 Uiso 1 1 calc R U . . .
C79 C 0.3824(18) 0.148(3) 0.2877(13) 0.51(3) Uiso 1 1 d DG U . . .
C80 C 0.331(2) 0.163(3) 0.3052(11) 0.52(3) Uiso 1 1 d DG U . . .
H80 H 0.330977 0.197913 0.326667 0.625 Uiso 1 1 calc R U . . .
C81 C 0.2812(18) 0.125(4) 0.2913(17) 0.53(3) Uiso 1 1 d G U . . .
H81 H 0.246430 0.135109 0.303303 0.635 Uiso 1 1 calc R U . . .
C82 C 0.282(2) 0.074(4) 0.2599(18) 0.50(3) Uiso 1 1 d G U . . .
H82 H 0.247632 0.048263 0.250409 0.595 Uiso 1 1 calc R U . . .
C83 C 0.333(3) 0.059(4) 0.2424(12) 0.55(3) Uiso 1 1 d G U . . .
H83 H 0.333382 0.024221 0.220879 0.665 Uiso 1 1 calc R U . . .
C84 C 0.383(2) 0.097(4) 0.2562(13) 0.57(3) Uiso 1 1 d DG U . . .
H84 H 0.417931 0.087024 0.244242 0.687 Uiso 1 1 calc R U . . .
C85 C 0.4388(19) 0.193(3) 0.3014(14) 0.31(3) Uiso 1 1 d D U . . .
H85A H 0.469759 0.174641 0.285595 0.465 Uiso 0.5 1 calc R U P . .
H85B H 0.435677 0.266001 0.302797 0.465 Uiso 0.5 1 calc R U P . .
H85C H 0.446687 0.165453 0.324599 0.465 Uiso 0.5 1 calc R U P . .
H85D H 0.431656 0.229422 0.323066 0.465 Uiso 0.5 1 calc R U P . .
H85E H 0.465738 0.138063 0.305864 0.465 Uiso 0.5 1 calc R U P . .
H85F H 0.454728 0.238611 0.284062 0.465 Uiso 0.5 1 calc R U P . .
C86 C 0.1429(6) 0.2689(15) 0.2029(4) 0.129(8) Uiso 1 1 d DG U . . .
C87 C 0.1387(8) 0.3527(14) 0.2243(5) 0.139(9) Uiso 1 1 d G U . . .
H87 H 0.171162 0.393109 0.228646 0.167 Uiso 1 1 calc R U . . .
C88 C 0.0869(10) 0.3773(13) 0.2394(5) 0.187(12) Uiso 1 1 d G U . . .
H88 H 0.084037 0.434583 0.254065 0.225 Uiso 1 1 calc R U . . .
C89 C 0.0394(7) 0.3182(16) 0.2331(5) 0.179(12) Uiso 1 1 d G U . . .
H89 H 0.004062 0.334993 0.243432 0.215 Uiso 1 1 calc R U . . .
C90 C 0.0437(6) 0.2344(14) 0.2117(5) 0.119(7) Uiso 1 1 d G U . . .
H90 H 0.011211 0.193927 0.207381 0.143 Uiso 1 1 calc R U . . .
C91 C 0.0954(8) 0.2097(12) 0.1966(4) 0.133(8) Uiso 1 1 d DG U . . .
H91 H 0.098336 0.152451 0.181962 0.160 Uiso 1 1 calc R U . . .
C92 C 0.2027(10) 0.239(2) 0.1860(8) 0.171(12) Uiso 1 1 d D U . . .
H92 H 0.198004 0.178164 0.171782 0.256 Uiso 1 1 calc R U . . .
H92A H 0.216391 0.293918 0.171410 0.256 Uiso 1 1 calc R U . . .
H92B H 0.230290 0.225424 0.204531 0.256 Uiso 1 1 calc R U . . .

loop_
_atom_site_aniso_label
_atom_site_aniso_U_11
_atom_site_aniso_U_22
_atom_site_aniso_U_33
_atom_site_aniso_U_23
_atom_site_aniso_U_13
_atom_site_aniso_U_12
Pd1 0.0152(3) 0.0184(3) 0.0135(4) 0.0000(3) 0.0021(3) 0.0010(2)
N1 0.014(4) 0.023(4) 0.026(5) 0.003(3) 0.001(3) 0.004(3)
N2 0.023(4) 0.028(4) 0.014(4) 0.001(4) 0.002(3) 0.000(3)
N3 0.047(5) 0.035(5) 0.021(4) 0.010(4) -0.002(4) 0.015(4)
Pd2 0.0189(3) 0.0209(3) 0.0105(3) -0.0025(3) 0.0007(2) 0.0018(3)
N4 0.021(4) 0.023(4) 0.018(4) -0.002(3) 0.005(3) -0.004(3)
N5 0.029(4) 0.019(4) 0.011(3) -0.003(3) 0.000(3) 0.002(3)
N6 0.040(5) 0.026(4) 0.022(4) 0.003(3) 0.013(4) -0.005(4)
Pd3 0.0195(3) 0.0161(3) 0.0106(3) -0.0021(2) 0.0022(2) -0.0011(2)
N7 0.028(4) 0.018(4) 0.015(4) 0.003(3) -0.002(3) 0.006(3)
N8 0.023(4) 0.020(4) 0.019(4) -0.006(3) -0.002(3) 0.005(3)
N9 0.050(5) 0.035(5) 0.020(5) -0.001(4) -0.004(4) 0.020(4)
Pd4 0.0223(3) 0.0149(3) 0.0151(3) 0.0003(3) -0.0016(3) 0.0007(2)
N10 0.027(4) 0.012(3) 0.017(4) 0.006(3) 0.001(3) -0.003(3)
N11 0.029(4) 0.020(4) 0.028(4) 0.011(4) 0.004(3) -0.002(4)
N12 0.031(5) 0.042(6) 0.078(8) -0.015(6) 0.011(5) -0.015(5)
P1 0.0173(12) 0.0289(14) 0.0122(12) -0.0019(9) 0.0014(10) -0.0028(9)
C1 0.033(5) 0.039(6) 0.020(5) -0.009(4) 0.010(4) -0.016(4)
C2 0.034(6) 0.067(8) 0.013(5) 0.001(5) 0.004(4) -0.009(5)
C3 0.019(4) 0.021(4) 0.026(5) 0.004(4) -0.001(4) -0.002(3)
C4 0.028(5) 0.030(5) 0.019(4) -0.008(4) -0.001(3) 0.004(4)
C5 0.033(5) 0.027(5) 0.033(6) -0.007(4) -0.011(4) -0.002(4)
C6 0.022(5) 0.028(5) 0.057(7) 0.001(5) -0.003(5) -0.008(4)
C7 0.033(5) 0.037(6) 0.032(5) 0.002(4) 0.012(4) -0.007(4)
C8 0.032(5) 0.037(6) 0.025(5) -0.002(4) 0.006(4) -0.009(4)
N13 0.025(4) 0.023(4) 0.029(5) 0.006(3) 0.003(3) 0.000(3)
N14A 0.025(5) 0.018(6) 0.036(8) 0.001(6) -0.001(5) -0.002(4)
N15A 0.032(6) 0.043(7) 0.073(11) 0.011(7) -0.004(6) 0.005(5)
N14B 0.029(9) 0.025(10) 0.041(12) 0.003(10) 0.001(8) -0.005(8)
N15B 0.036(11) 0.038(13) 0.057(14) 0.011(12) -0.005(11) -0.004(11)
P2 0.0238(11) 0.0217(11) 0.0165(11) -0.0053(9) -0.0010(9) 0.0009(9)
C9 0.026(5) 0.037(6) 0.026(5) -0.010(4) 0.000(4) -0.002(4)
C10 0.030(5) 0.023(5) 0.029(5) -0.003(4) 0.001(4) -0.004(4)
C11A 0.029(8) 0.024(8) 0.020(7) -0.007(7) -0.005(6) -0.002(7)
C12A 0.028(8) 0.027(8) 0.024(7) -0.001(6) -0.006(6) -0.001(7)
C13A 0.025(8) 0.020(7) 0.023(7) -0.003(6) -0.005(6) -0.005(7)
C14A 0.027(8) 0.026(8) 0.023(8) 0.003(7) -0.006(7) 0.001(7)
C15A 0.029(8) 0.039(9) 0.026(7) 0.000(7) 0.005(7) 0.003(7)
C16A 0.031(8) 0.033(9) 0.030(8) 0.003(7) -0.003(6) 0.001(7)
C11B 0.031(8) 0.030(8) 0.024(7) -0.001(7) -0.013(7) -0.009(7)
C12B 0.037(9) 0.031(8) 0.028(7) 0.000(7) -0.005(7) -0.003(7)
C13B 0.028(8) 0.032(8) 0.032(8) -0.006(7) -0.010(7) -0.001(7)
C14B 0.036(9) 0.018(7) 0.025(7) 0.004(6) -0.004(7) -0.003(7)
C15B 0.043(8) 0.030(9) 0.024(7) 0.004(7) -0.002(7) 0.000(7)
C16B 0.038(8) 0.033(9) 0.024(7) -0.003(7) -0.011(6) 0.001(7)
N16 0.027(4) 0.036(5) 0.014(4) -0.008(3) 0.003(3) 0.002(3)
N17 0.028(4) 0.046(5) 0.029(5) -0.016(4) 0.007(4) -0.011(4)
N18 0.054(6) 0.084(8) 0.029(5) -0.031(5) 0.022(5) -0.016(6)
P3 0.0265(11) 0.0160(10) 0.0195(11) -0.0002(9) 0.0047(10) -0.0001(9)
C17 0.048(6) 0.030(5) 0.022(5) 0.010(4) -0.001(5) 0.006(5)
C18 0.040(6) 0.019(5) 0.043(6) 0.001(4) 0.015(5) 0.001(4)
C19 0.030(5) 0.012(4) 0.033(5) -0.002(4) 0.003(4) -0.005(3)
C20 0.054(8) 0.051(7) 0.051(8) -0.016(6) 0.022(6) -0.024(6)
C21 0.066(9) 0.051(8) 0.075(10) -0.023(7) 0.029(8) -0.022(7)
C22 0.044(7) 0.036(7) 0.116(14) 0.003(8) 0.001(8) -0.009(5)
C23 0.071(9) 0.042(7) 0.058(8) 0.013(6) -0.033(7) -0.014(7)
C24 0.050(7) 0.022(5) 0.044(6) 0.010(5) -0.008(5) -0.009(5)
N19 0.025(4) 0.020(4) 0.018(4) -0.003(3) 0.008(3) -0.001(3)
N20 0.036(4) 0.029(4) 0.012(4) 0.004(3) 0.007(4) 0.000(4)
N21 0.067(7) 0.066(7) 0.016(4) 0.008(4) -0.010(4) -0.030(6)
P4 0.0243(11) 0.0147(10) 0.0200(11) -0.0021(9) -0.0015(9) 0.0018(8)
C25 0.029(5) 0.030(5) 0.033(6) -0.009(4) 0.000(4) 0.007(4)
C26 0.028(5) 0.027(5) 0.025(5) 0.009(4) -0.003(4) -0.001(4)
C27A 0.030(8) 0.015(7) 0.024(7) -0.001(6) -0.004(6) 0.009(6)
C28A 0.028(8) 0.027(8) 0.021(7) -0.002(6) -0.003(7) 0.000(7)
C29A 0.032(8) 0.037(7) 0.029(8) -0.002(7) -0.004(7) 0.004(7)
C30A 0.043(9) 0.044(8) 0.028(7) 0.008(6) 0.001(7) 0.006(8)
C31A 0.053(10) 0.036(7) 0.042(8) 0.013(6) -0.005(8) 0.004(7)
C32A 0.045(9) 0.033(7) 0.042(8) 0.010(7) -0.008(7) -0.005(8)
C27B 0.029(9) 0.020(8) 0.029(8) 0.001(7) -0.007(7) 0.004(7)
C28B 0.028(8) 0.026(8) 0.019(7) -0.001(7) -0.002(7) 0.001(7)
C29B 0.033(8) 0.040(8) 0.025(8) 0.000(7) -0.002(7) 0.003(7)
C30B 0.045(10) 0.041(8) 0.035(8) 0.013(7) -0.003(8) 0.002(8)
C31B 0.051(10) 0.045(8) 0.039(8) 0.011(7) -0.009(8) -0.004(8)
C32B 0.036(9) 0.031(8) 0.042(8) 0.009(7) -0.007(7) -0.003(7)
N22 0.032(4) 0.017(4) 0.025(4) -0.003(3) -0.011(3) -0.001(3)
N23A 0.028(9) 0.026(7) 0.035(11) -0.001(7) 0.000(8) -0.009(7)
N24A 0.037(11) 0.016(7) 0.054(13) -0.012(8) 0.002(10) -0.017(7)
N23B 0.026(9) 0.025(7) 0.038(12) -0.006(7) -0.003(9) -0.002(7)
N24B 0.053(13) 0.030(9) 0.060(14) -0.001(10) 0.013(12) -0.005(10)
Pd5 0.0196(3) 0.0142(3) 0.0125(3) 0.0028(2) 0.0028(2) 0.0000(2)
N25 0.024(4) 0.016(3) 0.014(4) 0.007(3) 0.004(3) 0.006(3)
N26 0.030(5) 0.024(4) 0.020(4) 0.007(3) 0.001(3) 0.002(4)
N27 0.037(5) 0.042(5) 0.046(6) 0.019(5) 0.018(4) 0.016(5)
Pd6 0.0201(3) 0.0203(3) 0.0114(3) 0.0038(3) 0.0014(2) 0.0001(3)
N28 0.028(4) 0.017(4) 0.004(4) -0.001(3) -0.004(3) -0.006(3)
N29 0.027(4) 0.028(4) 0.028(5) 0.009(4) -0.006(4) -0.002(4)
N30 0.046(5) 0.041(6) 0.029(5) -0.003(4) -0.010(4) -0.014(5)
Pd7 0.0154(3) 0.0188(4) 0.0180(4) 0.0053(3) -0.0003(3) -0.0032(2)
N31 0.020(4) 0.025(4) 0.026(4) 0.004(3) 0.001(3) -0.002(3)
N32 0.029(4) 0.030(5) 0.036(5) 0.012(4) 0.007(4) -0.004(4)
N33 0.042(5) 0.021(4) 0.077(8) -0.002(5) 0.019(5) 0.004(4)
Pd8 0.0263(3) 0.0155(3) 0.0137(3) 0.0034(3) -0.0010(3) -0.0052(3)
N34 0.033(4) 0.026(4) 0.010(4) 0.001(3) 0.001(3) -0.005(3)
N35 0.022(4) 0.017(4) 0.022(5) 0.002(3) 0.004(3) -0.006(3)
N36 0.042(5) 0.039(5) 0.014(4) -0.001(3) -0.002(3) -0.006(4)
P5 0.0271(12) 0.0154(10) 0.0214(11) -0.0001(9) 0.0004(10) -0.0018(9)
C33 0.041(6) 0.025(5) 0.034(6) 0.001(4) 0.006(5) -0.014(4)
C34 0.037(5) 0.021(5) 0.032(6) -0.005(4) -0.007(5) 0.003(4)
C35A 0.027(6) 0.017(6) 0.025(6) -0.009(5) 0.000(5) -0.002(5)
C36A 0.032(7) 0.022(7) 0.029(6) 0.002(5) -0.003(5) 0.001(6)
C37A 0.042(8) 0.033(8) 0.042(7) 0.011(6) -0.001(6) 0.012(7)
C38A 0.040(7) 0.047(8) 0.043(8) 0.007(7) 0.002(6) 0.012(6)
C39A 0.038(7) 0.037(7) 0.041(8) -0.001(7) 0.007(6) 0.011(6)
C40A 0.034(7) 0.027(7) 0.028(6) -0.001(6) 0.003(6) 0.010(6)
C35B 0.031(9) 0.018(9) 0.023(8) -0.001(7) -0.001(7) 0.002(7)
C36B 0.028(8) 0.020(9) 0.023(7) -0.003(7) 0.003(7) -0.001(7)
C37B 0.035(9) 0.032(9) 0.033(8) 0.012(8) 0.004(8) 0.011(8)
C38B 0.035(9) 0.042(9) 0.037(9) 0.004(8) 0.005(7) 0.011(8)
C39B 0.039(9) 0.034(9) 0.035(8) -0.003(8) 0.008(8) 0.014(8)
C40B 0.030(8) 0.026(9) 0.027(8) -0.002(8) 0.006(7) 0.007(7)
N37 0.041(5) 0.026(4) 0.022(4) -0.002(4) 0.015(4) -0.009(4)
N38 0.084(7) 0.019(4) 0.017(4) 0.000(4) 0.012(5) 0.004(5)
N39 0.111(11) 0.073(8) 0.026(6) 0.006(5) -0.013(6) 0.036(8)
P6 0.0242(11) 0.0219(11) 0.0148(11) 0.0056(9) -0.0014(9) -0.0005(9)
C41 0.026(5) 0.029(5) 0.032(5) 0.007(4) 0.006(4) 0.001(4)
C42 0.025(5) 0.028(5) 0.029(5) 0.012(4) -0.001(4) -0.003(4)
C43A 0.032(8) 0.023(7) 0.013(6) 0.006(6) -0.003(6) 0.009(6)
C44A 0.030(7) 0.029(7) 0.021(7) 0.010(6) -0.006(6) 0.009(6)
C45A 0.035(8) 0.026(7) 0.027(7) 0.007(6) -0.004(6) 0.001(6)
C46A 0.037(8) 0.023(7) 0.024(7) -0.001(6) -0.003(7) 0.004(6)
C47A 0.037(8) 0.044(8) 0.030(7) -0.002(6) 0.002(7) -0.001(7)
C48A 0.035(8) 0.043(8) 0.028(7) -0.004(6) 0.000(6) 0.006(6)
C43B 0.024(8) 0.017(8) 0.019(8) 0.002(7) -0.005(7) 0.007(6)
C44B 0.035(9) 0.033(9) 0.025(8) 0.010(7) -0.003(7) 0.001(7)
C45B 0.032(9) 0.032(8) 0.030(9) 0.006(7) -0.010(7) -0.001(7)
C46B 0.033(9) 0.030(9) 0.034(8) -0.002(7) -0.006(7) -0.002(8)
C47B 0.039(9) 0.025(8) 0.025(7) 0.000(7) 0.003(7) -0.003(7)
C48B 0.039(9) 0.025(8) 0.023(7) -0.002(7) 0.000(7) 0.000(7)
N40 0.024(4) 0.038(5) 0.026(5) 0.014(4) 0.009(3) 0.002(4)
N41 0.029(5) 0.045(6) 0.047(6) 0.023(4) 0.011(4) 0.011(4)
N42 0.056(7) 0.087(9) 0.044(7) 0.034(6) 0.032(5) 0.035(6)
P7 0.0183(13) 0.0331(15) 0.0235(15) 0.0096(10) 0.0050(11) -0.0006(10)
C49 0.034(6) 0.094(11) 0.021(5) -0.005(6) -0.001(4) -0.018(6)
C50 0.086(11) 0.062(9) 0.057(9) 0.037(7) 0.044(8) 0.020(8)
C51A 0.018(6) 0.028(8) 0.023(7) 0.002(6) 0.002(5) -0.003(6)
C52A 0.021(6) 0.024(7) 0.015(6) -0.012(6) 0.002(6) -0.001(5)
C53A 0.024(6) 0.025(7) 0.021(7) 0.002(6) 0.002(6) 0.003(5)
C54A 0.024(7) 0.046(9) 0.029(7) -0.002(7) 0.007(6) 0.005(7)
C55A 0.039(7) 0.061(8) 0.030(7) -0.002(7) 0.014(6) 0.014(7)
C56A 0.034(7) 0.055(8) 0.023(6) 0.002(7) 0.005(6) 0.011(7)
C51B 0.024(7) 0.044(9) 0.027(8) 0.001(7) 0.002(6) -0.002(7)
C52B 0.032(7) 0.046(8) 0.042(9) 0.004(7) -0.002(7) -0.004(7)
C53B 0.034(8) 0.044(8) 0.047(9) -0.006(7) -0.006(8) 0.004(7)
C54B 0.034(8) 0.048(9) 0.052(9) -0.014(7) 0.002(7) 0.004(7)
C55B 0.030(7) 0.061(9) 0.023(7) -0.014(7) 0.005(6) -0.002(7)
C56B 0.026(7) 0.050(8) 0.014(7) -0.006(6) 0.002(6) -0.006(6)
N43 0.031(5) 0.033(5) 0.043(5) 0.001(4) 0.005(4) -0.016(4)
N44A 0.027(9) 0.031(10) 0.10(2) -0.006(12) 0.015(11) -0.003(7)
N45A 0.027(8) 0.037(9) 0.041(12) 0.000(10) -0.007(8) 0.003(7)
N44B 0.029(9) 0.056(14) 0.10(2) -0.019(15) 0.005(12) -0.012(9)
N45B 0.027(8) 0.024(9) 0.032(12) -0.014(9) -0.004(7) -0.003(7)
P8 0.0302(12) 0.0336(14) 0.0225(12) 0.0127(11) -0.0063(10) -0.0159(10)
C57 0.042(6) 0.038(6) 0.033(6) 0.021(5) -0.003(5) -0.022(5)
C58 0.024(5) 0.055(7) 0.052(7) 0.025(6) -0.007(5) -0.011(5)
C59A 0.037(8) 0.035(8) 0.026(7) 0.005(6) -0.005(6) -0.007(7)
C60A 0.059(8) 0.048(8) 0.041(7) -0.002(7) -0.005(7) 0.006(7)
C61A 0.073(9) 0.062(8) 0.049(8) -0.012(7) -0.011(8) 0.005(8)
C62A 0.052(9) 0.066(9) 0.047(8) -0.005(7) -0.015(7) -0.004(8)
C63A 0.048(9) 0.065(8) 0.042(8) 0.013(7) -0.017(7) -0.005(7)
C64A 0.036(8) 0.051(8) 0.032(7) 0.010(6) -0.004(7) -0.005(7)
C59B 0.042(8) 0.023(8) 0.026(7) 0.011(6) -0.013(6) -0.009(7)
C60B 0.052(8) 0.040(8) 0.040(8) -0.004(7) -0.004(7) -0.006(7)
C61B 0.067(8) 0.057(9) 0.048(8) -0.011(8) -0.006(8) -0.009(8)
C62B 0.075(9) 0.057(10) 0.055(9) -0.005(8) -0.025(7) 0.000(9)
C63B 0.063(8) 0.064(10) 0.059(9) -0.004(8) -0.024(7) -0.006(8)
C64B 0.049(7) 0.056(9) 0.053(8) 0.003(7) -0.015(7) 0.003(8)
N46 0.044(5) 0.017(4) 0.023(4) 0.008(3) -0.005(4) -0.004(4)
N47A 0.030(12) 0.024(7) 0.030(11) -0.001(6) -0.006(9) -0.002(6)
N48A 0.075(16) 0.017(8) 0.066(17) -0.015(8) 0.010(15) -0.011(8)
N47B 0.030(15) 0.028(11) 0.032(15) 0.001(10) -0.004(11) -0.004(10)
N48B 0.05(2) 0.025(12) 0.05(2) -0.002(13) 0.004(16) -0.012(12)

loop_
_atom_type_symbol
_atom_type_description
_atom_type_scat_dispersion_real
_atom_type_scat_dispersion_imag
_atom_type_scat_source
C C 0.0033 0.0016 'International Tables Vol C Tables 4.2.6.8 and 6.1.1.4'
H H 0.0000 0.0000 'International Tables Vol C Tables 4.2.6.8 and 6.1.1.4'
N N 0.0061 0.0033 'International Tables Vol C Tables 4.2.6.8 and 6.1.1.4'
P P 0.1023 0.0942 'International Tables Vol C Tables 4.2.6.8 and 6.1.1.4'
Pd Pd -0.9988 1.0072 'International Tables Vol C Tables 4.2.6.8 and 6.1.1.4'

loop_
_geom_angle_atom_site_label_1
_geom_angle_atom_site_label_2
_geom_angle_atom_site_label_3
_geom_angle
_geom_angle_site_symmetry_1
_geom_angle_site_symmetry_3
_geom_angle_publ_flag
N13 Pd1 N10 174.6(3) . . ?
N13 Pd1 N1 88.3(3) . . ?
N10 Pd1 N1 88.1(3) . . ?
N13 Pd1 P1 91.8(2) . . ?
N10 Pd1 P1 92.2(2) . . ?
N1 Pd1 P1 175.2(2) . . ?
N13 Pd1 Pd3 84.3(2) . . ?
N10 Pd1 Pd3 91.3(2) . . ?
N1 Pd1 Pd3 82.7(2) . . ?
P1 Pd1 Pd3 102.00(7) . . ?
N2 N1 Pd2 112.6(7) . . ?
N2 N1 Pd1 114.3(6) . . ?
Pd2 N1 Pd1 126.5(4) . . ?
N3 N2 N1 175.9(10) . . ?
N16 Pd2 N1 175.3(3) . . ?
N16 Pd2 N4 89.5(3) . . ?
N1 Pd2 N4 86.4(3) . . ?
N16 Pd2 P2 92.3(2) . . ?
N1 Pd2 P2 91.8(3) . . ?
N4 Pd2 P2 178.1(2) . . ?
N16 Pd2 Pd4 92.1(2) . . ?
N1 Pd2 Pd4 89.3(2) . . ?
N4 Pd2 Pd4 78.2(2) . . ?
P2 Pd2 Pd4 102.44(7) . . ?
N5 N4 Pd3 115.2(6) . . ?
N5 N4 Pd2 114.7(6) . . ?
Pd3 N4 Pd2 129.4(4) . . ?
N6 N5 N4 178.3(10) . . ?
N19 Pd3 N4 177.8(3) . . ?
N19 Pd3 N7 89.3(3) . . ?
N4 Pd3 N7 89.3(3) . . ?
N19 Pd3 P3 89.0(2) . . ?
N4 Pd3 P3 92.6(2) . . ?
N7 Pd3 P3 174.8(2) . . ?
N19 Pd3 Pd1 89.8(2) . . ?
N4 Pd3 Pd1 88.4(2) . . ?
N7 Pd3 Pd1 80.7(2) . . ?
P3 Pd3 Pd1 104.18(7) . . ?
N8 N7 Pd4 118.1(6) . . ?
N8 N7 Pd3 116.2(6) . . ?
Pd4 N7 Pd3 123.9(4) . . ?
N9 N8 N7 178.1(9) . . ?
N22 Pd4 N7 177.8(3) . . ?
N22 Pd4 N10 89.3(3) . . ?
N7 Pd4 N10 88.6(3) . . ?
N22 Pd4 P4 93.8(2) . . ?
N7 Pd4 P4 88.3(2) . . ?
N10 Pd4 P4 176.8(2) . . ?
N22 Pd4 Pd2 84.7(2) . . ?
N7 Pd4 Pd2 94.2(2) . . ?
N10 Pd4 Pd2 81.71(18) . . ?
P4 Pd4 Pd2 99.41(7) . . ?
N11 N10 Pd1 118.0(6) . . ?
N11 N10 Pd4 116.1(6) . . ?
Pd1 N10 Pd4 123.8(3) . . ?
N12 N11 N10 179.2(11) . . ?
C2 P1 C3 105.8(5) . . ?
C2 P1 C1 104.5(6) . . ?
C3 P1 C1 105.4(4) . . ?
C2 P1 Pd1 113.5(4) . . ?
C3 P1 Pd1 111.8(3) . . ?
C1 P1 Pd1 115.0(3) . . ?
P1 C1 H1 109.5 . . ?
P1 C1 H1A 109.5 . . ?
H1 C1 H1A 109.5 . . ?
P1 C1 H1B 109.5 . . ?
H1 C1 H1B 109.5 . . ?
H1A C1 H1B 109.5 . . ?
P1 C2 H2 109.5 . . ?
P1 C2 H2A 109.5 . . ?
H2 C2 H2A 109.5 . . ?
P1 C2 H2B 109.5 . . ?
H2 C2 H2B 109.5 . . ?
H2A C2 H2B 109.5 . . ?
C4 C3 C8 117.9(8) . . ?
C4 C3 P1 121.0(7) . . ?
C8 C3 P1 121.1(7) . . ?
C5 C4 C3 121.2(9) . . ?
C5 C4 H4 119.4 . . ?
C3 C4 H4 119.4 . . ?
C4 C5 C6 119.8(9) . . ?
C4 C5 H5 120.1 . . ?
C6 C5 H5 120.1 . . ?
C7 C6 C5 119.2(9) . . ?
C7 C6 H6 120.4 . . ?
C5 C6 H6 120.4 . . ?
C6 C7 C8 122.2(10) . . ?
C6 C7 H7 118.9 . . ?
C8 C7 H7 118.9 . . ?
C7 C8 C3 119.6(9) . . ?
C7 C8 H8 120.2 . . ?
C3 C8 H8 120.2 . . ?
N14B N13 Pd1 119(3) . . ?
N14A N13 Pd1 124.9(11) . . ?
N15A N14A N13 175(2) . . ?
N15B N14B N13 169(6) . . ?
C9 P2 C10 104.3(5) . . ?
C9 P2 C11B 109.0(9) . . ?
C10 P2 C11B 103.9(9) . . ?
C9 P2 C11A 103.4(8) . . ?
C10 P2 C11A 109.5(9) . . ?
C9 P2 Pd2 111.7(3) . . ?
C10 P2 Pd2 116.2(3) . . ?
C11B P2 Pd2 111.1(9) . . ?
C11A P2 Pd2 110.9(9) . . ?
P2 C9 H9 109.5 . . ?
P2 C9 H9A 109.5 . . ?
H9 C9 H9A 109.5 . . ?
P2 C9 H9B 109.5 . . ?
H9 C9 H9B 109.5 . . ?
H9A C9 H9B 109.5 . . ?
P2 C10 H10 109.5 . . ?
P2 C10 H10A 109.5 . . ?
H10 C10 H10A 109.5 . . ?
P2 C10 H11A 109.5 . . ?
H10 C10 H11A 109.5 . . ?
H10A C10 H11A 109.5 . . ?
C12A C11A C16A 120.0 . . ?
C12A C11A P2 119.0(12) . . ?
C16A C11A P2 120.9(12) . . ?
C11A C12A C13A 120.0 . . ?
C11A C12A H12A 120.0 . . ?
C13A C12A H12A 120.0 . . ?
C14A C13A C12A 120.0 . . ?
C14A C13A H13A 120.0 . . ?
C12A C13A H13A 120.0 . . ?
C15A C14A C13A 120.0 . . ?
C15A C14A H14A 120.0 . . ?
C13A C14A H14A 120.0 . . ?
C14A C15A C16A 120.0 . . ?
C14A C15A H15A 120.0 . . ?
C16A C15A H15A 120.0 . . ?
C15A C16A C11A 120.0 . . ?
C15A C16A H16A 120.0 . . ?
C11A C16A H16A 120.0 . . ?
C12B C11B C16B 120.0 . . ?
C12B C11B P2 118.0(13) . . ?
C16B C11B P2 121.9(13) . . ?
C13B C12B C11B 120.0 . . ?
C13B C12B H12B 120.0 . . ?
C11B C12B H12B 120.0 . . ?
C12B C13B C14B 120.0 . . ?
C12B C13B H13B 120.0 . . ?
C14B C13B H13B 120.0 . . ?
C15B C14B C13B 120.0 . . ?
C15B C14B H14B 120.0 . . ?
C13B C14B H14B 120.0 . . ?
C14B C15B C16B 120.0 . . ?
C14B C15B H15B 120.0 . . ?
C16B C15B H15B 120.0 . . ?
C15B C16B C11B 120.0 . . ?
C15B C16B H16B 120.0 . . ?
C11B C16B H16B 120.0 . . ?
N17 N16 Pd2 123.6(7) . . ?
N18 N17 N16 176.3(11) . . ?
C17 P3 C18 104.5(5) . . ?
C17 P3 C19 107.7(5) . . ?
C18 P3 C19 106.3(5) . . ?
C17 P3 Pd3 114.3(4) . . ?
C18 P3 Pd3 114.3(3) . . ?
C19 P3 Pd3 109.2(3) . . ?
P3 C17 H17 109.5 . . ?
P3 C17 H17A 109.5 . . ?
H17 C17 H17A 109.5 . . ?
P3 C17 H17B 109.5 . . ?
H17 C17 H17B 109.5 . . ?
H17A C17 H17B 109.5 . . ?
P3 C18 H18 109.5 . . ?
P3 C18 H18A 109.5 . . ?
H18 C18 H18A 109.5 . . ?
P3 C18 H18B 109.5 . . ?
H18 C18 H18B 109.5 . . ?
H18A C18 H18B 109.5 . . ?
C24 C19 C20 120.0(10) . . ?
C24 C19 P3 120.1(8) . . ?
C20 C19 P3 119.9(8) . . ?
C21 C20 C19 119.1(12) . . ?
C21 C20 H20 120.4 . . ?
C19 C20 H20 120.4 . . ?
C22 C21 C20 121.0(14) . . ?
C22 C21 H21 119.5 . . ?
C20 C21 H21 119.5 . . ?
C21 C22 C23 121.5(12) . . ?
C21 C22 H22 119.3 . . ?
C23 C22 H22 119.3 . . ?
C22 C23 C24 118.4(13) . . ?
C22 C23 H23 120.8 . . ?
C24 C23 H23 120.8 . . ?
C19 C24 C23 120.0(11) . . ?
C19 C24 H24 120.0 . . ?
C23 C24 H24 120.0 . . ?
N20 N19 Pd3 118.5(6) . . ?
N21 N20 N19 175.2(11) . . ?
C26 P4 C25 106.3(5) . . ?
C26 P4 C27B 107.3(10) . . ?
C25 P4 C27B 107.5(11) . . ?
C26 P4 C27A 104.4(9) . . ?
C25 P4 C27A 104.4(10) . . ?
C26 P4 Pd4 113.1(3) . . ?
C25 P4 Pd4 114.6(3) . . ?
C27B P4 Pd4 107.7(9) . . ?
C27A P4 Pd4 113.0(9) . . ?
P4 C25 H25 109.5 . . ?
P4 C25 H25A 109.5 . . ?
H25 C25 H25A 109.5 . . ?
P4 C25 H25B 109.5 . . ?
H25 C25 H25B 109.5 . . ?
H25A C25 H25B 109.5 . . ?
P4 C26 H26 109.5 . . ?
P4 C26 H26A 109.5 . . ?
H26 C26 H26A 109.5 . . ?
P4 C26 H26B 109.5 . . ?
H26 C26 H26B 109.5 . . ?
H26A C26 H26B 109.5 . . ?
C28A C27A C32A 120.0 . . ?
C28A C27A P4 120.3(15) . . ?
C32A C27A P4 119.7(15) . . ?
C27A C28A C29A 120.0 . . ?
C27A C28A H28A 120.0 . . ?
C29A C28A H28A 120.0 . . ?
C30A C29A C28A 120.0 . . ?
C30A C29A H29A 120.0 . . ?
C28A C29A H29A 120.0 . . ?
C31A C30A C29A 120.0 . . ?
C31A C30A H30A 120.0 . . ?
C29A C30A H30A 120.0 . . ?
C30A C31A C32A 120.0 . . ?
C30A C31A H31A 120.0 . . ?
C32A C31A H31A 120.0 . . ?
C31A C32A C27A 120.0 . . ?
C31A C32A H32A 120.0 . . ?
C27A C32A H32A 120.0 . . ?
C28B C27B C32B 120.0 . . ?
C28B C27B P4 121.3(15) . . ?
C32B C27B P4 118.6(15) . . ?
C29B C28B C27B 120.0 . . ?
C29B C28B H28B 120.0 . . ?
C27B C28B H28B 120.0 . . ?
C28B C29B C30B 120.0 . . ?
C28B C29B H29B 120.0 . . ?
C30B C29B H29B 120.0 . . ?
C31B C30B C29B 120.0 . . ?
C31B C30B H30B 120.0 . . ?
C29B C30B H30B 120.0 . . ?
C32B C31B C30B 120.0 . . ?
C32B C31B H31B 120.0 . . ?
C30B C31B H31B 120.0 . . ?
C31B C32B C27B 120.0 . . ?
C31B C32B H32B 120.0 . . ?
C27B C32B H32B 120.0 . . ?
N23A N22 Pd4 124(3) . . ?
N23B N22 Pd4 115(3) . . ?
N22 N23A N24A 178(6) . . ?
N22 N23B N24B 174(7) . . ?
N37 Pd5 N25 177.0(3) . . ?
N37 Pd5 N34 88.4(3) . . ?
N25 Pd5 N34 88.6(3) . . ?
N37 Pd5 P5 90.2(2) . . ?
N25 Pd5 P5 92.8(2) . . ?
N34 Pd5 P5 176.1(2) . . ?
N37 Pd5 Pd7 92.5(3) . . ?
N25 Pd5 Pd7 86.8(2) . . ?
N34 Pd5 Pd7 80.3(2) . . ?
P5 Pd5 Pd7 103.33(7) . . ?
N26 N25 Pd5 113.7(6) . . ?
N26 N25 Pd6 115.3(6) . . ?
Pd5 N25 Pd6 130.5(4) . . ?
N27 N26 N25 177.7(10) . . ?
N40 Pd6 N28 176.4(3) . . ?
N40 Pd6 N25 90.0(3) . . ?
N28 Pd6 N25 86.5(3) . . ?
N40 Pd6 P6 91.6(2) . . ?
N28 Pd6 P6 91.9(2) . . ?
N25 Pd6 P6 178.3(2) . . ?
N40 Pd6 Pd8 89.9(3) . . ?
N28 Pd6 Pd8 90.1(2) . . ?
N25 Pd6 Pd8 78.4(2) . . ?
P6 Pd6 Pd8 102.30(7) . . ?
N29 N28 Pd6 113.2(7) . . ?
N29 N28 Pd7 114.8(6) . . ?
Pd6 N28 Pd7 126.6(4) . . ?
N30 N29 N28 177.1(11) . . ?
N43 Pd7 N31 174.9(3) . . ?
N43 Pd7 N28 88.4(3) . . ?
N31 Pd7 N28 87.8(3) . . ?
N43 Pd7 P7 90.9(3) . . ?
N31 Pd7 P7 93.1(2) . . ?
N28 Pd7 P7 176.5(2) . . ?
N43 Pd7 Pd5 85.5(3) . . ?
N31 Pd7 Pd5 90.6(2) . . ?
N28 Pd7 Pd5 82.4(2) . . ?
P7 Pd7 Pd5 100.95(8) . . ?
N32 N31 Pd7 117.5(6) . . ?
N32 N31 Pd8 116.8(6) . . ?
Pd7 N31 Pd8 124.4(4) . . ?
N33 N32 N31 176.0(12) . . ?
N46 Pd8 N34 177.5(3) . . ?
N46 Pd8 N31 88.9(3) . . ?
N34 Pd8 N31 88.6(3) . . ?
N46 Pd8 P8 93.9(3) . . ?
N34 Pd8 P8 88.6(2) . . ?
N31 Pd8 P8 176.4(2) . . ?
N46 Pd8 Pd6 85.1(2) . . ?
N34 Pd8 Pd6 94.7(2) . . ?
N31 Pd8 Pd6 81.5(2) . . ?
P8 Pd8 Pd6 100.99(8) . . ?
N35 N34 Pd8 116.8(6) . . ?
N35 N34 Pd5 116.8(6) . . ?
Pd8 N34 Pd5 123.7(4) . . ?
N36 N35 N34 177.0(10) . . ?
C34 P5 C33 103.7(5) . . ?
C34 P5 C35A 108.1(4) . . ?
C33 P5 C35A 105.0(5) . . ?
C34 P5 C35B 104.2(5) . . ?
C33 P5 C35B 112.4(5) . . ?
C34 P5 Pd5 114.7(3) . . ?
C33 P5 Pd5 113.8(4) . . ?
C35A P5 Pd5 110.7(3) . . ?
C35B P5 Pd5 107.6(3) . . ?
P5 C33 H33 109.5 . . ?
P5 C33 H33A 109.5 . . ?
H33 C33 H33A 109.5 . . ?
P5 C33 H33B 109.5 . . ?
H33 C33 H33B 109.5 . . ?
H33A C33 H33B 109.5 . . ?
P5 C34 H34 109.5 . . ?
P5 C34 H34A 109.5 . . ?
H34 C34 H34A 109.5 . . ?
P5 C34 H34B 109.5 . . ?
H34 C34 H34B 109.5 . . ?
H34A C34 H34B 109.5 . . ?
C36A C35A C40A 120.0 . . ?
C36A C35A P5 119.2(5) . . ?
C40A C35A P5 120.8(5) . . ?
C35A C36A C37A 120.0 . . ?
C35A C36A H36A 120.0 . . ?
C37A C36A H36A 120.0 . . ?
C36A C37A C38A 120.0 . . ?
C36A C37A H37A 120.0 . . ?
C38A C37A H37A 120.0 . . ?
C39A C38A C37A 120.0 . . ?
C39A C38A H38A 120.0 . . ?
C37A C38A H38A 120.0 . . ?
C38A C39A C40A 120.0 . . ?
C38A C39A H39A 120.0 . . ?
C40A C39A H39A 120.0 . . ?
C39A C40A C35A 120.0 . . ?
C39A C40A H40A 120.0 . . ?
C35A C40A H40A 120.0 . . ?
C36B C35B C40B 120.0(7) . . ?
C36B C35B P5 117.9(5) . . ?
C40B C35B P5 121.9(7) . . ?
C37B C36B C35B 120.0(9) . . ?
C37B C36B H36B 120.0 . . ?
C35B C36B H36B 120.0 . . ?
C36B C37B C38B 120.0(8) . . ?
C36B C37B H37B 120.0 . . ?
C38B C37B H37B 120.0 . . ?
C39B C38B C37B 120.0 . . ?
C39B C38B H38B 120.0 . . ?
C37B C38B H38B 120.0 . . ?
C40B C39B C38B 120.0 . . ?
C40B C39B H39B 120.0 . . ?
C38B C39B H39B 120.0 . . ?
C39B C40B C35B 120.0(6) . . ?
C39B C40B H40B 120.0 . . ?
C35B C40B H40B 120.0 . . ?
N38 N37 Pd5 118.5(7) . . ?
N39 N38 N37 175.5(12) . . ?
C43A P6 C41 102.1(6) . . ?
C43A P6 C42 109.8(6) . . ?
C41 P6 C42 104.4(5) . . ?
C41 P6 C43B 111.1(9) . . ?
C42 P6 C43B 104.3(8) . . ?
C43A P6 Pd6 111.6(3) . . ?
C41 P6 Pd6 111.9(3) . . ?
C42 P6 Pd6 115.9(3) . . ?
C43B P6 Pd6 108.9(7) . . ?
P6 C41 H41 109.5 . . ?
P6 C41 H41A 109.5 . . ?
H41 C41 H41A 109.5 . . ?
P6 C41 H41B 109.5 . . ?
H41 C41 H41B 109.5 . . ?
H41A C41 H41B 109.5 . . ?
P6 C42 H42 109.5 . . ?
P6 C42 H42A 109.5 . . ?
H42 C42 H42A 109.5 . . ?
P6 C42 H42B 109.5 . . ?
H42 C42 H42B 109.5 . . ?
H42A C42 H42B 109.5 . . ?
C44A C43A C48A 120.0 . . ?
C44A C43A P6 119.5(8) . . ?
C48A C43A P6 120.2(8) . . ?
C43A C44A C45A 120.0 . . ?
C43A C44A H44A 120.0 . . ?
C45A C44A H44A 120.0 . . ?
C46A C45A C44A 120.0 . . ?
C46A C45A H45A 120.0 . . ?
C44A C45A H45A 120.0 . . ?
C45A C46A C47A 120.0 . . ?
C45A C46A H46A 120.0 . . ?
C47A C46A H46A 120.0 . . ?
C48A C47A C46A 120.0 . . ?
C48A C47A H47A 120.0 . . ?
C46A C47A H47A 120.0 . . ?
C47A C48A C43A 120.0 . . ?
C47A C48A H48A 120.0 . . ?
C43A C48A H48A 120.0 . . ?
C44B C43B C48B 120.0 . . ?
C44B C43B P6 119.1(12) . . ?
C48B C43B P6 120.9(12) . . ?
C45B C44B C43B 120.0 . . ?
C45B C44B H44B 120.0 . . ?
C43B C44B H44B 120.0 . . ?
C46B C45B C44B 120.0 . . ?
C46B C45B H45B 120.0 . . ?
C44B C45B H45B 120.0 . . ?
C45B C46B C47B 120.0 . . ?
C45B C46B H46B 120.0 . . ?
C47B C46B H46B 120.0 . . ?
C48B C47B C46B 120.0 . . ?
C48B C47B H47B 120.0 . . ?
C46B C47B H47B 120.0 . . ?
C47B C48B C43B 120.0 . . ?
C47B C48B H48B 120.0 . . ?
C43B C48B H48B 120.0 . . ?
N41 N40 Pd6 122.5(8) . . ?
N42 N41 N40 173.9(13) . . ?
C49 P7 C50 104.2(8) . . ?
C49 P7 C51B 108.2(7) . . ?
C50 P7 C51B 99.6(7) . . ?
C49 P7 C51A 104.1(7) . . ?
C50 P7 C51A 111.3(7) . . ?
C49 P7 Pd7 114.4(4) . . ?
C50 P7 Pd7 114.0(5) . . ?
C51B P7 Pd7 115.0(5) . . ?
C51A P7 Pd7 108.4(4) . . ?
P7 C49 H49 109.5 . . ?
P7 C49 H49A 109.5 . . ?
H49 C49 H49A 109.5 . . ?
P7 C49 H49B 109.5 . . ?
H49 C49 H49B 109.5 . . ?
H49A C49 H49B 109.5 . . ?
P7 C50 H50 109.5 . . ?
P7 C50 H50A 109.5 . . ?
H50 C50 H50A 109.5 . . ?
P7 C50 H50B 109.5 . . ?
H50 C50 H50B 109.5 . . ?
H50A C50 H50B 109.5 . . ?
C52A C51A C56A 120.0 . . ?
C52A C51A P7 120.5(7) . . ?
C56A C51A P7 119.5(7) . . ?
C53A C52A C51A 120.0 . . ?
C53A C52A H52A 120.0 . . ?
C51A C52A H52A 120.0 . . ?
C54A C53A C52A 120.0 . . ?
C54A C53A H53A 120.0 . . ?
C52A C53A H53A 120.0 . . ?
C53A C54A C55A 120.0 . . ?
C53A C54A H54A 120.0 . . ?
C55A C54A H54A 120.0 . . ?
C54A C55A C56A 120.0 . . ?
C54A C55A H55A 120.0 . . ?
C56A C55A H55A 120.0 . . ?
C55A C56A C51A 120.0 . . ?
C55A C56A H56A 120.0 . . ?
C51A C56A H56A 120.0 . . ?
C52B C51B C56B 120.0 . . ?
C52B C51B P7 118.4(9) . . ?
C56B C51B P7 121.6(9) . . ?
C51B C52B C53B 120.0 . . ?
C51B C52B H52B 120.0 . . ?
C53B C52B H52B 120.0 . . ?
C54B C53B C52B 120.0 . . ?
C54B C53B H53B 120.0 . . ?
C52B C53B H53B 120.0 . . ?
C55B C54B C53B 120.0 . . ?
C55B C54B H54B 120.0 . . ?
C53B C54B H54B 120.0 . . ?
C56B C55B C54B 120.0 . . ?
C56B C55B H55B 120.0 . . ?
C54B C55B H55B 120.0 . . ?
C55B C56B C51B 120.0 . . ?
C55B C56B H56B 120.0 . . ?
C51B C56B H56B 120.0 . . ?
N45A N43 Pd7 125.1(19) . . ?
N45B N43 Pd7 125.0(17) . . ?
N44A N45A N43 171(4) . . ?
N44B N45B N43 177(4) . . ?
C59A P8 C58 99.6(6) . . ?
C59A P8 C57 109.6(6) . . ?
C58 P8 C57 104.7(6) . . ?
C58 P8 C59B 114.1(7) . . ?
C57 P8 C59B 104.1(7) . . ?
C59A P8 Pd8 112.3(5) . . ?
C58 P8 Pd8 112.4(4) . . ?
C57 P8 Pd8 116.6(4) . . ?
C59B P8 Pd8 104.9(5) . . ?
P8 C57 H57 109.5 . . ?
P8 C57 H57A 109.5 . . ?
H57 C57 H57A 109.5 . . ?
P8 C57 H57B 109.5 . . ?
H57 C57 H57B 109.5 . . ?
H57A C57 H57B 109.5 . . ?
P8 C58 H58 109.5 . . ?
P8 C58 H58A 109.5 . . ?
H58 C58 H58A 109.5 . . ?
P8 C58 H58B 109.5 . . ?
H58 C58 H58B 109.5 . . ?
H58A C58 H58B 109.5 . . ?
C60A C59A C64A 120.0 . . ?
C60A C59A P8 114.1(9) . . ?
C64A C59A P8 125.9(9) . . ?
C61A C60A C59A 120.0 . . ?
C61A C60A H60A 120.0 . . ?
C59A C60A H60A 120.0 . . ?
C60A C61A C62A 120.0 . . ?
C60A C61A H61A 120.0 . . ?
C62A C61A H61A 120.0 . . ?
C63A C62A C61A 120.0 . . ?
C63A C62A H62A 120.0 . . ?
C61A C62A H62A 120.0 . . ?
C62A C63A C64A 120.0 . . ?
C62A C63A H63A 120.0 . . ?
C64A C63A H63A 120.0 . . ?
C63A C64A C59A 120.0 . . ?
C63A C64A H64A 120.0 . . ?
C59A C64A H64A 120.0 . . ?
C60B C59B C64B 120.0 . . ?
C60B C59B P8 122.4(9) . . ?
C64B C59B P8 117.6(9) . . ?
C61B C60B C59B 120.0 . . ?
C61B C60B H60B 120.0 . . ?
C59B C60B H60B 120.0 . . ?
C60B C61B C62B 120.0 . . ?
C60B C61B H61B 120.0 . . ?
C62B C61B H61B 120.0 . . ?
C63B C62B C61B 120.0 . . ?
C63B C62B H62B 120.0 . . ?
C61B C62B H62B 120.0 . . ?
C64B C63B C62B 120.0 . . ?
C64B C63B H63B 120.0 . . ?
C62B C63B H63B 120.0 . . ?
C63B C64B C59B 120.0 . . ?
C63B C64B H64B 120.0 . . ?
C59B C64B H64B 120.0 . . ?
N47B N46 Pd8 121(6) . . ?
N47A N46 Pd8 118(3) . . ?
N48A N47A N46 177(5) . . ?
N48B N47B N46 168(10) . . ?
C66 C65 C70 120.0 . . ?
C66 C65 C71 121.4(8) . . ?
C70 C65 C71 118.5(8) . . ?
C65 C66 C67 120.0 . . ?
C65 C66 H66 120.0 . . ?
C67 C66 H66 120.0 . . ?
C68 C67 C66 120.0 . . ?
C68 C67 H67 120.0 . . ?
C66 C67 H67 120.0 . . ?
C67 C68 C69 120.0 . . ?
C67 C68 H68 120.0 . . ?
C69 C68 H68 120.0 . . ?
C70 C69 C68 120.0 . . ?
C70 C69 H69 120.0 . . ?
C68 C69 H69 120.0 . . ?
C69 C70 C65 120.0 . . ?
C69 C70 H70 120.0 . . ?
C65 C70 H70 120.0 . . ?
C65 C71 H71 109.5 . . ?
C65 C71 H71A 109.5 . . ?
H71 C71 H71A 109.5 . . ?
C65 C71 H71B 109.5 . . ?
H71 C71 H71B 109.5 . . ?
H71A C71 H71B 109.5 . . ?
C73 C72 C77 120.0 . . ?
C73 C72 C78 117.6(8) . . ?
C77 C72 C78 122.4(8) . . ?
C74 C73 C72 120.0 . . ?
C74 C73 H73 120.0 . . ?
C72 C73 H73 120.0 . . ?
C73 C74 C75 120.0 . . ?
C73 C74 H74 120.0 . . ?
C75 C74 H74 120.0 . . ?
C76 C75 C74 120.0 . . ?
C76 C75 H75 120.0 . . ?
C74 C75 H75 120.0 . . ?
C75 C76 C77 120.0 . . ?
C75 C76 H76 120.0 . . ?
C77 C76 H76 120.0 . . ?
C76 C77 C72 120.0 . . ?
C76 C77 H77 120.0 . . ?
C72 C77 H77 120.0 . . ?
C72 C78 H78 109.5 . . ?
C72 C78 H78A 109.5 . . ?
H78 C78 H78A 109.5 . . ?
C72 C78 H78B 109.5 . . ?
H78 C78 H78B 109.5 . . ?
H78A C78 H78B 109.5 . . ?
C80 C79 C84 120.0 . . ?
C80 C79 C85 122(3) . . ?
C84 C79 C85 118(3) . . ?
C81 C80 C79 120.0 . . ?
C81 C80 H80 120.0 . . ?
C79 C80 H80 120.0 . . ?
C82 C81 C80 120.0 . . ?
C82 C81 H81 120.0 . . ?
C80 C81 H81 120.0 . . ?
C81 C82 C83 120.0 . . ?
C81 C82 H82 120.0 . . ?
C83 C82 H82 120.0 . . ?
C82 C83 C84 120.0 . . ?
C82 C83 H83 120.0 . . ?
C84 C83 H83 120.0 . . ?
C83 C84 C79 120.0 . . ?
C83 C84 H84 120.0 . . ?
C79 C84 H84 120.0 . . ?
C79 C85 H85A 109.5 . . ?
C79 C85 H85B 109.5 . . ?
H85A C85 H85B 109.5 . . ?
C79 C85 H85C 109.5 . . ?
H85A C85 H85C 109.5 . . ?
H85B C85 H85C 109.5 . . ?
H85D C85 H85E 109.5 . . ?
H85D C85 H85F 109.5 . . ?
H85E C85 H85F 109.5 . . ?
C87 C86 C91 120.0 . . ?
C87 C86 C92 120.3(18) . . ?
C91 C86 C92 119.7(17) . . ?
C86 C87 C88 120.0 . . ?
C86 C87 H87 120.0 . . ?
C88 C87 H87 120.0 . . ?
C87 C88 C89 120.0 . . ?
C87 C88 H88 120.0 . . ?
C89 C88 H88 120.0 . . ?
C90 C89 C88 120.0 . . ?
C90 C89 H89 120.0 . . ?
C88 C89 H89 120.0 . . ?
C91 C90 C89 120.0 . . ?
C91 C90 H90 120.0 . . ?
C89 C90 H90 120.0 . . ?
C90 C91 C86 120.0 . . ?
C90 C91 H91 120.0 . . ?
C86 C91 H91 120.0 . . ?
C86 C92 H92 109.5 . . ?
C86 C92 H92A 109.5 . . ?
H92 C92 H92A 109.5 . . ?
C86 C92 H92B 109.5 . . ?
H92 C92 H92B 109.5 . . ?
H92A C92 H92B 109.5 . . ?

loop_
_geom_bond_atom_site_label_1
_geom_bond_atom_site_label_2
_geom_bond_distance
_geom_bond_site_symmetry_2
_geom_bond_publ_flag
Pd1 N13 2.023(8) . ?
Pd1 N10 2.051(7) . ?
Pd1 N1 2.151(9) . ?
Pd1 P1 2.238(3) . ?
Pd1 Pd3 3.1994(9) . ?
N1 N2 1.227(12) . ?
N1 Pd2 2.073(8) . ?
N2 N3 1.141(12) . ?
Pd2 N16 2.021(8) . ?
Pd2 N4 2.165(8) . ?
Pd2 P2 2.234(2) . ?
Pd2 Pd4 3.2194(9) . ?
N4 N5 1.228(11) . ?
N4 Pd3 2.065(7) . ?
N5 N6 1.141(11) . ?
Pd3 N19 2.049(7) . ?
Pd3 N7 2.145(7) . ?
Pd3 P3 2.237(2) . ?
N7 N8 1.224(11) . ?
N7 Pd4 2.044(8) . ?
N8 N9 1.135(11) . ?
Pd4 N22 2.023(8) . ?
Pd4 N10 2.161(7) . ?
Pd4 P4 2.232(2) . ?
N10 N11 1.240(11) . ?
N11 N12 1.116(12) . ?
P1 C2 1.774(12) . ?
P1 C3 1.792(9) . ?
P1 C1 1.797(10) . ?
C1 H1 0.9800 . ?
C1 H1A 0.9800 . ?
C1 H1B 0.9800 . ?
C2 H2 0.9800 . ?
C2 H2A 0.9800 . ?
C2 H2B 0.9800 . ?
C3 C4 1.412(13) . ?
C3 C8 1.414(13) . ?
C4 C5 1.381(14) . ?
C4 H4 0.9500 . ?
C5 C6 1.409(16) . ?
C5 H5 0.9500 . ?
C6 C7 1.363(16) . ?
C6 H6 0.9500 . ?
C7 C8 1.383(14) . ?
C7 H7 0.9500 . ?
C8 H8 0.9500 . ?
N13 N14B 1.19(2) . ?
N13 N14A 1.193(13) . ?
N14A N15A 1.163(16) . ?
N14B N15B 1.16(3) . ?
P2 C9 1.778(10) . ?
P2 C10 1.792(10) . ?
P2 C11B 1.814(16) . ?
P2 C11A 1.834(15) . ?
C9 H9 0.9800 . ?
C9 H9A 0.9800 . ?
C9 H9B 0.9800 . ?
C10 H10 0.9800 . ?
C10 H10A 0.9800 . ?
C10 H11A 0.9800 . ?
C11A C12A 1.3900 . ?
C11A C16A 1.3900 . ?
C12A C13A 1.3900 . ?
C12A H12A 0.9500 . ?
C13A C14A 1.3900 . ?
C13A H13A 0.9500 . ?
C14A C15A 1.3900 . ?
C14A H14A 0.9500 . ?
C15A C16A 1.3900 . ?
C15A H15A 0.9500 . ?
C16A H16A 0.9500 . ?
C11B C12B 1.3900 . ?
C11B C16B 1.3900 . ?
C12B C13B 1.3900 . ?
C12B H12B 0.9500 . ?
C13B C14B 1.3900 . ?
C13B H13B 0.9500 . ?
C14B C15B 1.3900 . ?
C14B H14B 0.9500 . ?
C15B C16B 1.3900 . ?
C15B H15B 0.9500 . ?
C16B H16B 0.9500 . ?
N16 N17 1.200(11) . ?
N17 N18 1.161(13) . ?
P3 C17 1.797(10) . ?
P3 C18 1.799(10) . ?
P3 C19 1.812(9) . ?
C17 H17 0.9800 . ?
C17 H17A 0.9800 . ?
C17 H17B 0.9800 . ?
C18 H18 0.9800 . ?
C18 H18A 0.9800 . ?
C18 H18B 0.9800 . ?
C19 C24 1.384(14) . ?
C19 C20 1.390(15) . ?
C20 C21 1.383(18) . ?
C20 H20 0.9500 . ?
C21 C22 1.34(2) . ?
C21 H21 0.9500 . ?
C22 C23 1.39(2) . ?
C22 H22 0.9500 . ?
C23 C24 1.397(17) . ?
C23 H23 0.9500 . ?
C24 H24 0.9500 . ?
N19 N20 1.181(12) . ?
N20 N21 1.156(13) . ?
P4 C26 1.781(10) . ?
P4 C25 1.805(10) . ?
P4 C27B 1.815(19) . ?
P4 C27A 1.821(18) . ?
C25 H25 0.9800 . ?
C25 H25A 0.9800 . ?
C25 H25B 0.9800 . ?
C26 H26 0.9800 . ?
C26 H26A 0.9800 . ?
C26 H26B 0.9800 . ?
C27A C28A 1.3900 . ?
C27A C32A 1.3900 . ?
C28A C29A 1.3900 . ?
C28A H28A 0.9500 . ?
C29A C30A 1.3900 . ?
C29A H29A 0.9500 . ?
C30A C31A 1.3900 . ?
C30A H30A 0.9500 . ?
C31A C32A 1.3900 . ?
C31A H31A 0.9500 . ?
C32A H32A 0.9500 . ?
C27B C28B 1.3900 . ?
C27B C32B 1.3900 . ?
C28B C29B 1.3900 . ?
C28B H28B 0.9500 . ?
C29B C30B 1.3900 . ?
C29B H29B 0.9500 . ?
C30B C31B 1.3900 . ?
C30B H30B 0.9500 . ?
C31B C32B 1.3900 . ?
C31B H31B 0.9500 . ?
C32B H32B 0.9500 . ?
N22 N23A 1.165(18) . ?
N22 N23B 1.17(2) . ?
N23A N24A 1.19(2) . ?
N23B N24B 1.20(2) . ?
Pd5 N37 2.049(8) . ?
Pd5 N25 2.071(7) . ?
Pd5 N34 2.148(8) . ?
Pd5 P5 2.230(2) . ?
Pd5 Pd7 3.2479(10) . ?
N25 N26 1.229(11) . ?
N25 Pd6 2.143(7) . ?
N26 N27 1.139(12) . ?
Pd6 N40 2.024(8) . ?
Pd6 N28 2.065(8) . ?
Pd6 P6 2.239(2) . ?
Pd6 Pd8 3.1758(9) . ?
N28 N29 1.227(12) . ?
N28 Pd7 2.131(8) . ?
N29 N30 1.160(13) . ?
Pd7 N43 2.029(9) . ?
Pd7 N31 2.050(8) . ?
Pd7 P7 2.232(3) . ?
N31 N32 1.215(12) . ?
N31 Pd8 2.160(7) . ?
N32 N33 1.145(13) . ?
Pd8 N46 2.015(8) . ?
Pd8 N34 2.059(8) . ?
Pd8 P8 2.232(3) . ?
N34 N35 1.221(11) . ?
N35 N36 1.143(11) . ?
P5 C34 1.798(11) . ?
P5 C33 1.802(10) . ?
P5 C35A 1.804(7) . ?
P5 C35B 1.853(8) . ?
C33 H33 0.9800 . ?
C33 H33A 0.9800 . ?
C33 H33B 0.9800 . ?
C34 H34 0.9800 . ?
C34 H34A 0.9800 . ?
C34 H34B 0.9800 . ?
C35A C36A 1.3900 . ?
C35A C40A 1.3900 . ?
C36A C37A 1.3900 . ?
C36A H36A 0.9500 . ?
C37A C38A 1.3900 . ?
C37A H37A 0.9500 . ?
C38A C39A 1.3900 . ?
C38A H38A 0.9500 . ?
C39A C40A 1.3900 . ?
C39A H39A 0.9500 . ?
C40A H40A 0.9500 . ?
C35B C36B 1.3900 . ?
C35B C40B 1.39(2) . ?
C36B C37B 1.390(19) . ?
C36B H36B 0.9500 . ?
C37B C38B 1.3900 . ?
C37B H37B 0.9500 . ?
C38B C39B 1.3900 . ?
C38B H38B 0.9500 . ?
C39B C40B 1.3900 . ?
C39B H39B 0.9500 . ?
C40B H40B 0.9500 . ?
N37 N38 1.180(14) . ?
N38 N39 1.167(15) . ?
P6 C43A 1.806(11) . ?
P6 C41 1.807(10) . ?
P6 C42 1.815(10) . ?
P6 C43B 1.849(15) . ?
C41 H41 0.9800 . ?
C41 H41A 0.9800 . ?
C41 H41B 0.9800 . ?
C42 H42 0.9800 . ?
C42 H42A 0.9800 . ?
C42 H42B 0.9800 . ?
C43A C44A 1.3900 . ?
C43A C48A 1.3900 . ?
C44A C45A 1.3900 . ?
C44A H44A 0.9500 . ?
C45A C46A 1.3900 . ?
C45A H45A 0.9500 . ?
C46A C47A 1.3900 . ?
C46A H46A 0.9500 . ?
C47A C48A 1.3900 . ?
C47A H47A 0.9500 . ?
C48A H48A 0.9500 . ?
C43B C44B 1.3900 . ?
C43B C48B 1.3900 . ?
C44B C45B 1.3900 . ?
C44B H44B 0.9500 . ?
C45B C46B 1.3900 . ?
C45B H45B 0.9500 . ?
C46B C47B 1.3900 . ?
C46B H46B 0.9500 . ?
C47B C48B 1.3900 . ?
C47B H47B 0.9500 . ?
C48B H48B 0.9500 . ?
N40 N41 1.192(13) . ?
N41 N42 1.159(14) . ?
P7 C49 1.792(12) . ?
P7 C50 1.818(13) . ?
P7 C51B 1.821(11) . ?
P7 C51A 1.823(9) . ?
C49 H49 0.9800 . ?
C49 H49A 0.9800 . ?
C49 H49B 0.9800 . ?
C50 H50 0.9800 . ?
C50 H50A 0.9800 . ?
C50 H50B 0.9800 . ?
C51A C52A 1.3900 . ?
C51A C56A 1.3900 . ?
C52A C53A 1.3900 . ?
C52A H52A 0.9500 . ?
C53A C54A 1.3900 . ?
C53A H53A 0.9500 . ?
C54A C55A 1.3900 . ?
C54A H54A 0.9500 . ?
C55A C56A 1.3900 . ?
C55A H55A 0.9500 . ?
C56A H56A 0.9500 . ?
C51B C52B 1.3900 . ?
C51B C56B 1.3900 . ?
C52B C53B 1.3900 . ?
C52B H52B 0.9500 . ?
C53B C54B 1.3900 . ?
C53B H53B 0.9500 . ?
C54B C55B 1.3900 . ?
C54B H54B 0.9500 . ?
C55B C56B 1.3900 . ?
C55B H55B 0.9500 . ?
C56B H56B 0.9500 . ?
N43 N45A 1.176(18) . ?
N43 N45B 1.179(18) . ?
N44A N45A 1.16(2) . ?
N44B N45B 1.17(2) . ?
P8 C59A 1.759(10) . ?
P8 C58 1.808(13) . ?
P8 C57 1.818(10) . ?
P8 C59B 1.879(12) . ?
C57 H57 0.9800 . ?
C57 H57A 0.9800 . ?
C57 H57B 0.9800 . ?
C58 H58 0.9800 . ?
C58 H58A 0.9800 . ?
C58 H58B 0.9800 . ?
C59A C60A 1.3900 . ?
C59A C64A 1.3900 . ?
C60A C61A 1.3900 . ?
C60A H60A 0.9500 . ?
C61A C62A 1.3900 . ?
C61A H61A 0.9500 . ?
C62A C63A 1.3900 . ?
C62A H62A 0.9500 . ?
C63A C64A 1.3900 . ?
C63A H63A 0.9500 . ?
C64A H64A 0.9500 . ?
C59B C60B 1.3900 . ?
C59B C64B 1.3900 . ?
C60B C61B 1.3900 . ?
C60B H60B 0.9500 . ?
C61B C62B 1.3900 . ?
C61B H61B 0.9500 . ?
C62B C63B 1.3900 . ?
C62B H62B 0.9500 . ?
C63B C64B 1.3900 . ?
C63B H63B 0.9500 . ?
C64B H64B 0.9500 . ?
N46 N47B 1.19(2) . ?
N46 N47A 1.197(16) . ?
N47A N48A 1.165(19) . ?
N47B N48B 1.16(3) . ?
C65 C66 1.3900 . ?
C65 C70 1.3900 . ?
C65 C71 1.475(15) . ?
C66 C67 1.3900 . ?
C66 H66 0.9500 . ?
C67 C68 1.3900 . ?
C67 H67 0.9500 . ?
C68 C69 1.3900 . ?
C68 H68 0.9500 . ?
C69 C70 1.3900 . ?
C69 H69 0.9500 . ?
C70 H70 0.9500 . ?
C71 H71 0.9800 . ?
C71 H71A 0.9800 . ?
C71 H71B 0.9800 . ?
C72 C73 1.3900 . ?
C72 C77 1.3900 . ?
C72 C78 1.533(16) . ?
C73 C74 1.3900 . ?
C73 H73 0.9500 . ?
C74 C75 1.3900 . ?
C74 H74 0.9500 . ?
C75 C76 1.3900 . ?
C75 H75 0.9500 . ?
C76 C77 1.3900 . ?
C76 H76 0.9500 . ?
C77 H77 0.9500 . ?
C78 H78 0.9800 . ?
C78 H78A 0.9800 . ?
C78 H78B 0.9800 . ?
C79 C80 1.3900 . ?
C79 C84 1.3900 . ?
C79 C85 1.55(2) . ?
C80 C81 1.3900 . ?
C80 H80 0.9500 . ?
C81 C82 1.3900 . ?
C81 H81 0.9500 . ?
C82 C83 1.3900 . ?
C82 H82 0.9500 . ?
C83 C84 1.3900 . ?
C83 H83 0.9500 . ?
C84 H84 0.9500 . ?
C85 H85A 0.9800 . ?
C85 H85B 0.9800 . ?
C85 H85C 0.9800 . ?
C85 H85D 0.9800 . ?
C85 H85E 0.9800 . ?
C85 H85F 0.9800 . ?
C86 C87 1.3900 . ?
C86 C91 1.3900 . ?
C86 C92 1.60(2) . ?
C87 C88 1.3900 . ?
C87 H87 0.9500 . ?
C88 C89 1.3900 . ?
C88 H88 0.9500 . ?
C89 C90 1.3900 . ?
C89 H89 0.9500 . ?
C90 C91 1.3900 . ?
C90 H90 0.9500 . ?
C91 H91 0.9500 . ?
C92 H92 0.9800 . ?
C92 H92A 0.9800 . ?
C92 H92B 0.9800 . ?

loop_
_geom_torsion_atom_site_label_1
_geom_torsion_atom_site_label_2
_geom_torsion_atom_site_label_3
_geom_torsion_atom_site_label_4
_geom_torsion
_geom_torsion_site_symmetry_1
_geom_torsion_site_symmetry_2
_geom_torsion_site_symmetry_3
_geom_torsion_site_symmetry_4
_geom_torsion_publ_flag
C2 P1 C3 C4 122.0(8) . . . . ?
C1 P1 C3 C4 -127.6(8) . . . . ?
Pd1 P1 C3 C4 -2.0(8) . . . . ?
C2 P1 C3 C8 -57.8(9) . . . . ?
C1 P1 C3 C8 52.6(9) . . . . ?
Pd1 P1 C3 C8 178.1(7) . . . . ?
C8 C3 C4 C5 -0.4(14) . . . . ?
P1 C3 C4 C5 179.7(7) . . . . ?
C3 C4 C5 C6 -0.3(15) . . . . ?
C4 C5 C6 C7 0.6(15) . . . . ?
C5 C6 C7 C8 -0.3(16) . . . . ?
C6 C7 C8 C3 -0.5(16) . . . . ?
C4 C3 C8 C7 0.8(15) . . . . ?
P1 C3 C8 C7 -179.4(8) . . . . ?
Pd1 N13 N14B N15B 103(35) . . . . ?
C9 P2 C11A C12A -37.5(14) . . . . ?
C10 P2 C11A C12A -148.2(10) . . . . ?
Pd2 P2 C11A C12A 82.3(12) . . . . ?
C9 P2 C11A C16A 146.6(11) . . . . ?
C10 P2 C11A C16A 35.9(14) . . . . ?
Pd2 P2 C11A C16A -93.6(12) . . . . ?
C16A C11A C12A C13A 0.0 . . . . ?
P2 C11A C12A C13A -176.0(19) . . . . ?
C11A C12A C13A C14A 0.0 . . . . ?
C12A C13A C14A C15A 0.0 . . . . ?
C13A C14A C15A C16A 0.0 . . . . ?
C14A C15A C16A C11A 0.0 . . . . ?
C12A C11A C16A C15A 0.0 . . . . ?
P2 C11A C16A C15A 175.9(19) . . . . ?
C9 P2 C11B C12B -47.2(14) . . . . ?
C10 P2 C11B C12B -158.0(11) . . . . ?
Pd2 P2 C11B C12B 76.3(13) . . . . ?
C9 P2 C11B C16B 135.6(12) . . . . ?
C10 P2 C11B C16B 24.8(15) . . . . ?
Pd2 P2 C11B C16B -100.9(13) . . . . ?
C16B C11B C12B C13B 0.0 . . . . ?
P2 C11B C12B C13B -177.3(19) . . . . ?
C11B C12B C13B C14B 0.0 . . . . ?
C12B C13B C14B C15B 0.0 . . . . ?
C13B C14B C15B C16B 0.0 . . . . ?
C14B C15B C16B C11B 0.0 . . . . ?
C12B C11B C16B C15B 0.0 . . . . ?
P2 C11B C16B C15B 177(2) . . . . ?
C17 P3 C19 C24 -159.7(8) . . . . ?
C18 P3 C19 C24 -48.1(9) . . . . ?
Pd3 P3 C19 C24 75.6(8) . . . . ?
C17 P3 C19 C20 21.3(10) . . . . ?
C18 P3 C19 C20 132.9(10) . . . . ?
Pd3 P3 C19 C20 -103.4(9) . . . . ?
C24 C19 C20 C21 1.0(18) . . . . ?
P3 C19 C20 C21 180.0(11) . . . . ?
C19 C20 C21 C22 -2(2) . . . . ?
C20 C21 C22 C23 2(2) . . . . ?
C21 C22 C23 C24 -1(2) . . . . ?
C20 C19 C24 C23 0.0(16) . . . . ?
P3 C19 C24 C23 -179.0(9) . . . . ?
C22 C23 C24 C19 -0.1(18) . . . . ?
C26 P4 C27A C28A -18.3(12) . . . . ?
C25 P4 C27A C28A -129.8(11) . . . . ?
Pd4 P4 C27A C28A 105.0(11) . . . . ?
C26 P4 C27A C32A 162.4(15) . . . . ?
C25 P4 C27A C32A 51.0(17) . . . . ?
Pd4 P4 C27A C32A -74.2(17) . . . . ?
C32A C27A C28A C29A 0.0 . . . . ?
P4 C27A C28A C29A -179.3(17) . . . . ?
C27A C28A C29A C30A 0.0 . . . . ?
C28A C29A C30A C31A 0.0 . . . . ?
C29A C30A C31A C32A 0.0 . . . . ?
C30A C31A C32A C27A 0.0 . . . . ?
C28A C27A C32A C31A 0.0 . . . . ?
P4 C27A C32A C31A 179.3(17) . . . . ?
C26 P4 C27B C28B -2.9(14) . . . . ?
C25 P4 C27B C28B -116.8(12) . . . . ?
Pd4 P4 C27B C28B 119.2(11) . . . . ?
C26 P4 C27B C32B 179.1(15) . . . . ?
C25 P4 C27B C32B 65.2(19) . . . . ?
Pd4 P4 C27B C32B -58.8(19) . . . . ?
C32B C27B C28B C29B 0.0 . . . . ?
P4 C27B C28B C29B -178(2) . . . . ?
C27B C28B C29B C30B 0.0 . . . . ?
C28B C29B C30B C31B 0.0 . . . . ?
C29B C30B C31B C32B 0.0 . . . . ?
C30B C31B C32B C27B 0.0 . . . . ?
C28B C27B C32B C31B 0.0 . . . . ?
P4 C27B C32B C31B 178.0(19) . . . . ?
C34 P5 C35A C36A -150.4(8) . . . . ?
C33 P5 C35A C36A -40.2(9) . . . . ?
Pd5 P5 C35A C36A 83.0(7) . . . . ?
C34 P5 C35A C40A 29.9(11) . . . . ?
C33 P5 C35A C40A 140.1(10) . . . . ?
Pd5 P5 C35A C40A -96.6(9) . . . . ?
C40A C35A C36A C37A 0.0 . . . . ?
P5 C35A C36A C37A -179.7(8) . . . . ?
C35A C36A C37A C38A 0.0 . . . . ?
C36A C37A C38A C39A 0.0 . . . . ?
C37A C38A C39A C40A 0.0 . . . . ?
C38A C39A C40A C35A 0.0 . . . . ?
C36A C35A C40A C39A 0.0 . . . . ?
P5 C35A C40A C39A 179.7(8) . . . . ?
C34 P5 C35B C36B -164.5(8) . . . . ?
C33 P5 C35B C36B -52.9(9) . . . . ?
Pd5 P5 C35B C36B 73.2(7) . . . . ?
C34 P5 C35B C40B 10.0(13) . . . . ?
C33 P5 C35B C40B 121.7(12) . . . . ?
Pd5 P5 C35B C40B -112.2(11) . . . . ?
C40B C35B C36B C37B 0.0(14) . . . . ?
P5 C35B C36B C37B 174.7(14) . . . . ?
C35B C36B C37B C38B 0.0(17) . . . . ?
C36B C37B C38B C39B 0.0(12) . . . . ?
C37B C38B C39B C40B 0.0 . . . . ?
C38B C39B C40B C35B 0.0(11) . . . . ?
C36B C35B C40B C39B 0.0(14) . . . . ?
P5 C35B C40B C39B -174.4(5) . . . . ?
C41 P6 C43A C44A -42.3(5) . . . . ?
C42 P6 C43A C44A -152.6(4) . . . . ?
Pd6 P6 C43A C44A 77.4(5) . . . . ?
C41 P6 C43A C48A 144.5(4) . . . . ?
C42 P6 C43A C48A 34.2(5) . . . . ?
Pd6 P6 C43A C48A -95.8(5) . . . . ?
C48A C43A C44A C45A 0.0 . . . . ?
P6 C43A C44A C45A -173.2(4) . . . . ?
C43A C44A C45A C46A 0.0 . . . . ?
C44A C45A C46A C47A 0.0 . . . . ?
C45A C46A C47A C48A 0.0 . . . . ?
C46A C47A C48A C43A 0.0 . . . . ?
C44A C43A C48A C47A 0.0 . . . . ?
P6 C43A C48A C47A 173.1(4) . . . . ?
C41 P6 C43B C44B -43.8(11) . . . . ?
C42 P6 C43B C44B -155.7(9) . . . . ?
Pd6 P6 C43B C44B 79.9(10) . . . . ?
C41 P6 C43B C48B 136.0(10) . . . . ?
C42 P6 C43B C48B 24.1(13) . . . . ?
Pd6 P6 C43B C48B -100.2(11) . . . . ?
C48B C43B C44B C45B 0.0 . . . . ?
P6 C43B C44B C45B 179.8(15) . . . . ?
C43B C44B C45B C46B 0.0 . . . . ?
C44B C45B C46B C47B 0.0 . . . . ?
C45B C46B C47B C48B 0.0 . . . . ?
C46B C47B C48B C43B 0.0 . . . . ?
C44B C43B C48B C47B 0.0 . . . . ?
P6 C43B C48B C47B -179.8(15) . . . . ?
C49 P7 C51A C52A 120.4(9) . . . . ?
C50 P7 C51A C52A -127.9(9) . . . . ?
Pd7 P7 C51A C52A -1.8(9) . . . . ?
C49 P7 C51A C56A -57.2(9) . . . . ?
C50 P7 C51A C56A 54.5(10) . . . . ?
Pd7 P7 C51A C56A -179.3(6) . . . . ?
C56A C51A C52A C53A 0.0 . . . . ?
P7 C51A C52A C53A -177.5(11) . . . . ?
C51A C52A C53A C54A 0.0 . . . . ?
C52A C53A C54A C55A 0.0 . . . . ?
C53A C54A C55A C56A 0.0 . . . . ?
C54A C55A C56A C51A 0.0 . . . . ?
C52A C51A C56A C55A 0.0 . . . . ?
P7 C51A C56A C55A 177.6(11) . . . . ?
C49 P7 C51B C52B 90.5(10) . . . . ?
C50 P7 C51B C52B -161.0(10) . . . . ?
Pd7 P7 C51B C52B -38.7(10) . . . . ?
C49 P7 C51B C56B -86.2(11) . . . . ?
C50 P7 C51B C56B 22.3(12) . . . . ?
Pd7 P7 C51B C56B 144.6(8) . . . . ?
C56B C51B C52B C53B 0.0 . . . . ?
P7 C51B C52B C53B -176.7(13) . . . . ?
C51B C52B C53B C54B 0.0 . . . . ?
C52B C53B C54B C55B 0.0 . . . . ?
C53B C54B C55B C56B 0.0 . . . . ?
C54B C55B C56B C51B 0.0 . . . . ?
C52B C51B C56B C55B 0.0 . . . . ?
P7 C51B C56B C55B 176.6(13) . . . . ?
C58 P8 C59A C60A 170.3(8) . . . . ?
C57 P8 C59A C60A 60.9(10) . . . . ?
Pd8 P8 C59A C60A -70.5(9) . . . . ?
C58 P8 C59A C64A -12.7(11) . . . . ?
C57 P8 C59A C64A -122.1(10) . . . . ?
Pd8 P8 C59A C64A 106.5(10) . . . . ?
C64A C59A C60A C61A 0.0 . . . . ?
P8 C59A C60A C61A 177.2(12) . . . . ?
C59A C60A C61A C62A 0.0 . . . . ?
C60A C61A C62A C63A 0.0 . . . . ?
C61A C62A C63A C64A 0.0 . . . . ?
C62A C63A C64A C59A 0.0 . . . . ?
C60A C59A C64A C63A 0.0 . . . . ?
P8 C59A C64A C63A -176.8(13) . . . . ?
C58 P8 C59B C60B -141.8(10) . . . . ?
C57 P8 C59B C60B 104.7(11) . . . . ?
Pd8 P8 C59B C60B -18.3(11) . . . . ?
C58 P8 C59B C64B 34.7(11) . . . . ?
C57 P8 C59B C64B -78.7(10) . . . . ?
Pd8 P8 C59B C64B 158.2(8) . . . . ?
C64B C59B C60B C61B 0.0 . . . . ?
P8 C59B C60B C61B 176.5(14) . . . . ?
C59B C60B C61B C62B 0.0 . . . . ?
C60B C61B C62B C63B 0.0 . . . . ?
C61B C62B C63B C64B 0.0 . . . . ?
C62B C63B C64B C59B 0.0 . . . . ?
C60B C59B C64B C63B 0.0 . . . . ?
P8 C59B C64B C63B -176.6(13) . . . . ?
Pd8 N46 N47B N48B 154(50) . . . . ?
C70 C65 C66 C67 0.0 . . . . ?
C71 C65 C66 C67 176.9(11) . . . . ?
C65 C66 C67 C68 0.0 . . . . ?
C66 C67 C68 C69 0.0 . . . . ?
C67 C68 C69 C70 0.0 . . . . ?
C68 C69 C70 C65 0.0 . . . . ?
C66 C65 C70 C69 0.0 . . . . ?
C71 C65 C70 C69 -177.0(10) . . . . ?
C77 C72 C73 C74 0.0 . . . . ?
C78 C72 C73 C74 -177.5(10) . . . . ?
C72 C73 C74 C75 0.0 . . . . ?
C73 C74 C75 C76 0.0 . . . . ?
C74 C75 C76 C77 0.0 . . . . ?
C75 C76 C77 C72 0.0 . . . . ?
C73 C72 C77 C76 0.0 . . . . ?
C78 C72 C77 C76 177.4(10) . . . . ?
C84 C79 C80 C81 0.0 . . . . ?
C85 C79 C80 C81 177.3(19) . . . . ?
C79 C80 C81 C82 0.0 . . . . ?
C80 C81 C82 C83 0.0 . . . . ?
C81 C82 C83 C84 0.0 . . . . ?
C82 C83 C84 C79 0.0 . . . . ?
C80 C79 C84 C83 0.0 . . . . ?
C85 C79 C84 C83 -177.4(18) . . . . ?
C91 C86 C87 C88 0.0 . . . . ?
C92 C86 C87 C88 -178.8(14) . . . . ?
C86 C87 C88 C89 0.0 . . . . ?
C87 C88 C89 C90 0.0 . . . . ?
C88 C89 C90 C91 0.0 . . . . ?
C89 C90 C91 C86 0.0 . . . . ?
C87 C86 C91 C90 0.0 . . . . ?
C92 C86 C91 C90 178.8(14) . . . . ?
